data_7706756
loop_
_publ_author_name
'Auvray, Thomas'
'Nachtigall, Olaf'
'Brennessel, William W.'
'Jones, William D.'
'Matson, Ellen M.'

_publ_section_title
;
 Development of sterically hindered siloxide-functionalized
 polyoxotungstates for the complexation of 5d-metals.
;
_journal_issue 12
_journal_name_full 'Dalton transactions (Cambridge, England : 2003)'
_journal_page_first 4300
_journal_page_last 4310
_journal_paper_doi 10.1039/d1dt00256b
_journal_volume 50
_journal_year 2021
_chemical_formula_moiety 'C36 H72 Hf2 O78 P2 Si6 W18, 4(H2 O), 3.402(C4 H8 O), 6(C24 H52 N)'
_chemical_formula_sum 'C193.59 H419.17 Hf2 N6 O85.39 P2 Si6 W18'
_chemical_formula_weight 8094.59
_space_group_crystal_system monoclinic
_space_group_IT_number 14
_space_group_name_Hall '-P 2ybc'
_space_group_name_H-M_alt 'P 1 21/c 1'
_atom_sites_solution_hydrogens mixed
_atom_sites_solution_primary dual
_atom_sites_solution_secondary difmap
_audit_creation_date 2020-12-23
_audit_creation_method
;
Olex2 1.3-ac4
(compiled 2020.03.28 svn.rd84adfe8 for Rigaku Oxford Diffraction, GUI svn.r6032)
;
_audit_update_record
;
2021-01-25 deposited with the CCDC.	2021-03-01 downloaded from the CCDC.
;
_cell_angle_alpha 90
_cell_angle_beta 99.6830(10)
_cell_angle_gamma 90
_cell_formula_units_Z 2
_cell_length_a 25.2799(3)
_cell_length_b 25.7240(3)
_cell_length_c 21.8787(3)
_cell_measurement_reflns_used 56089
_cell_measurement_temperature 100.00(10)
_cell_measurement_theta_max 76.1960
_cell_measurement_theta_min 2.7050
_cell_volume 14025.0(3)
_computing_cell_refinement 'CrysAlisPro 1.171.40.84a (Rigaku OD, 2020)'
_computing_data_collection 'CrysAlisPro 1.171.40.84a (Rigaku OD, 2020)'
_computing_data_reduction 'CrysAlisPro 1.171.40.84a (Rigaku OD, 2020)'
_computing_molecular_graphics 'Olex2 1.3-ac4 (Dolomanov et al., 2009)'
_computing_publication_material 'Olex2 1.3-ac4 (Dolomanov et al., 2009)'
_computing_structure_refinement 'SHELXL 2018/3 (Sheldrick, 2015b)'
_computing_structure_solution 'SHELXT 2018/2 (Sheldrick, 2015a)'
_diffrn_ambient_environment N~2~
_diffrn_ambient_temperature 100.00(10)
_diffrn_detector 'Hybrid Pixel Array Detector'
_diffrn_detector_area_resol_mean 10.0000
_diffrn_detector_type HyPix
_diffrn_measured_fraction_theta_full 0.999
_diffrn_measured_fraction_theta_max 0.985
_diffrn_measurement_details
;
List of Runs (angles in degrees, time in seconds):

  # Type    Start    End  Width  t~exp~   \w     \q     \k     \f   Frames
#--------------------------------------------------------------------------
  1  \w    -70.00  22.00   0.50    0.35    --  -49.62  78.00 112.00  184
  2  \w     29.00 122.00   0.50    0.35    --   49.62  78.00 112.00  186
  3  \w    100.00 127.00   0.50    1.39    --  105.75  30.00  90.00   54
  4  \w     98.00 178.00   0.50    1.39    --  105.75  30.00  30.00  160
  5  \w    148.00 173.00   0.50    1.39    --  105.75  30.00  90.00   50
  6  \w     98.00 164.00   0.50    1.39    --  105.75  15.00  90.00  132
  7  \w    100.00 173.00   0.50    1.39    --  105.75  30.00  90.00  146
  8  \w     92.00 178.00   0.50    1.39    --  105.75 125.00  60.00  172
  9  \w     85.00 178.00   0.50    1.39    --  105.75  78.00 112.00  186
 10  \w     85.00 178.00   0.50    1.39    --  105.75  77.00  60.00  186
 11  \w     92.00 178.00   0.50    1.39    --  105.75  61.00  30.00  172
 12  \w     34.00 127.00   0.50    1.39    --  105.75 -78.00 -12.00  186
 13  \w     34.00  87.00   0.50    1.39    --  105.75 -61.00   0.00  106
 14  \w     34.00  87.00   0.50    1.39    --  105.75 -61.00  30.00  106
 15  \w     34.00  87.00   0.50    1.39    --  105.75 -61.00  60.00  106
 16  \w     34.00 109.00   0.50    1.39    --  105.75 -94.00 -30.00  150
 17  \w     34.00  87.00   0.50    1.39    --  105.75 -61.00-180.00  106
 18  \w     34.00  87.00   0.50    1.39    --  105.75 -61.00-120.00  106
 19  \w     37.00  87.00   0.50    1.39    --  105.75 -61.00-150.00  100
 20  \w    -21.00  71.00   0.50    0.35    --   49.62 -78.00 -12.00  184
 21  \w     34.00  87.00   0.50    1.39    --  105.75 -61.00  90.00  106
 22  \w     40.00  74.00   0.50    1.39    --  105.75 -61.00 150.00   68
 23  \w    -23.00   5.00   0.50    0.35    --   49.62 -19.00-180.00   56
 24  \w   -121.00 -29.00   0.50    0.35    --  -49.62 -78.00 -12.00  184
 25  \w   -121.00 -70.00   0.50    0.35    --  -49.62-125.00 120.00  102
 26  \w   -121.00 -70.00   0.50    0.35    --  -49.62-125.00-120.00  102
;
_diffrn_measurement_device 'four-circle diffractometer'
_diffrn_measurement_device_type 'XtaLAB Synergy, Dualflex, HyPix'
_diffrn_measurement_method '\w scans'
_diffrn_orient_matrix_type 'CrysAlisPro convention (1999,Acta A55,543-557)'
_diffrn_orient_matrix_UB_11 0.0461385000
_diffrn_orient_matrix_UB_12 -0.0322065000
_diffrn_orient_matrix_UB_13 -0.0185751000
_diffrn_orient_matrix_UB_21 -0.0410105000
_diffrn_orient_matrix_UB_22 -0.0391541000
_diffrn_orient_matrix_UB_23 -0.0336609000
_diffrn_orient_matrix_UB_31 -0.0036670000
_diffrn_orient_matrix_UB_32 0.0318824000
_diffrn_orient_matrix_UB_33 -0.0601836000
_diffrn_radiation_monochromator mirror
_diffrn_radiation_probe x-ray
_diffrn_radiation_type 'Cu K\a'
_diffrn_radiation_wavelength 1.54184
_diffrn_reflns_av_R_equivalents 0.0839
_diffrn_reflns_av_unetI/netI 0.0460
_diffrn_reflns_Laue_measured_fraction_full 0.999
_diffrn_reflns_Laue_measured_fraction_max 0.985
_diffrn_reflns_limit_h_max 32
_diffrn_reflns_limit_h_min -29
_diffrn_reflns_limit_k_max 32
_diffrn_reflns_limit_k_min -24
_diffrn_reflns_limit_l_max 26
_diffrn_reflns_limit_l_min -27
_diffrn_reflns_number 175802
_diffrn_reflns_point_group_measured_fraction_full 0.999
_diffrn_reflns_point_group_measured_fraction_max 0.985
_diffrn_reflns_theta_full 74.504
_diffrn_reflns_theta_max 77.827
_diffrn_reflns_theta_min 2.674
_diffrn_source 'micro-focus sealed X-ray tube'
_diffrn_source_type 'PhotonJet (Cu) X-ray Source'
_exptl_absorpt_coefficient_mu 15.482
_exptl_absorpt_correction_T_max 1.00000
_exptl_absorpt_correction_T_min 0.26782
_exptl_absorpt_correction_type multi-scan
_exptl_absorpt_process_details
;
CrysAlisPro 1.171.40.84a (Rigaku Oxford Diffraction, 2020)
Empirical absorption correction using spherical harmonics,
implemented in SCALE3 ABSPACK scaling algorithm.
;
_exptl_crystal_colour colourless
_exptl_crystal_colour_primary colourless
_exptl_crystal_density_diffrn 1.917
_exptl_crystal_description block
_exptl_crystal_F_000 7792
_exptl_crystal_size_max 0.253
_exptl_crystal_size_mid 0.186
_exptl_crystal_size_min 0.12
_refine_diff_density_max 2.082
_refine_diff_density_min -1.853
_refine_diff_density_rms 0.229
_refine_ls_extinction_method none
_refine_ls_goodness_of_fit_ref 1.041
_refine_ls_hydrogen_treatment constr
_refine_ls_matrix_type full
_refine_ls_number_parameters 1559
_refine_ls_number_reflns 29494
_refine_ls_number_restraints 1307
_refine_ls_restrained_S_all 1.034
_refine_ls_R_factor_all 0.0718
_refine_ls_R_factor_gt 0.0645
_refine_ls_shift/su_max 0.008
_refine_ls_shift/su_mean 0.000
_refine_ls_structure_factor_coef Fsqd
_refine_ls_weighting_details 'w=1/[\s^2^(Fo^2^)+(0.1150P)^2^+74.1997P] where P=(Fo^2^+2Fc^2^)/3'
_refine_ls_weighting_scheme calc
_refine_ls_wR_factor_gt 0.1808
_refine_ls_wR_factor_ref 0.1882
_reflns_Friedel_coverage 0.000
_reflns_number_gt 25500
_reflns_number_total 29494
_reflns_threshold_expression 'I > 2\s(I)'
_cod_data_source_file d1dt00256b2.cif
_cod_data_source_block matta03
_cod_depositor_comments 'Adding full bibliography for 7706755--7706757.cif.'
_cod_database_code 7706756
_shelx_shelxl_version_number 2018/3
_shelx_space_group_comment
;
The symmetry employed for this shelxl refinement is uniquely defined
by the following loop, which should always be used as a source of
symmetry information in preference to the above space-group names.
They are only intended as comments.
;
_shelx_estimated_absorpt_t_max 0.258
_shelx_estimated_absorpt_t_min 0.111
_reflns_odcompleteness_completeness 99.88
_reflns_odcompleteness_iscentric 1
_reflns_odcompleteness_theta 74.33
_olex2_refinement_description
;
1. Fixed Uiso
 At 1.2 times of:
  All C(H) groups, All C(H,H) groups
 At 1.5 times of:
  All C(H,H,H) groups, All O(H) groups, All O(H,H) groups
2. Restrained distances
 N2-C43 = N2-C49 = N2-C55 = N2-C61
 1.51 with sigma of 0.03
 C43-C44 = C44-C45 = C45-C46 = C46-C47 = C47-C48
 1.53 with sigma of 0.03
 C49-C50 = C50-C51 = C51-C52 = C52-C53 = C53-C54
 1.53 with sigma of 0.03
 C55-C56 = C56-C57 = C57-C58 = C58-C59 = C59-C60
 1.53 with sigma of 0.03
 C61-C62 = C62-C63 = C63-C64 = C64-C65 = C65-C66
 1.53 with sigma of 0.03
 N3-C67 = N3-C73 = N3-C79 = N3-C85
 1.51 with sigma of 0.03
 C67-C68 = C68-C69 = C69-C70 = C70-C71 = C71-C72
 1.53 with sigma of 0.03
 C73-C74 = C74-C75 = C75-C76 = C76-C77 = C77-C78
 1.53 with sigma of 0.03
 C79-C80 = C80-C81 = C81-C82 = C82-C83 = C83-C84
 1.53 with sigma of 0.03
 C85-C86 = C86-C87 = C87-C88 = C88-C89 = C89-C90
 1.53 with sigma of 0.03
 C43-C49 \\sim C43-C55 \\sim C43-C61 \\sim C49-C55 \\sim C49-C61 \\sim C55-C61
 with sigma of 0.01
 C43-C45 \\sim C44-C46 \\sim C45-C47 \\sim C46-C48 \\sim C49-C51 \\sim C50-C52
\\sim C51-C53 \\sim C52-C54
 \\sim C55-C57 \\sim C56-C58 \\sim C57-C59 \\sim C58-C60 \\sim C61-C63 \\sim
C62-C64 \\sim C63-C65 \\sim C64-C66
 with sigma of 0.06
 C67-C73 \\sim C67-C79 \\sim C67-C85 \\sim C73-C79 \\sim C73-C85 \\sim C79-C85
 with sigma of 0.01
 Si2-C7 \\sim Si2-C7' \\sim Si2-C7"
 with sigma of 0.01
3. Uiso/Uaniso restraints and constraints
All non-hydrogen atoms have similar U: within 1.2A with sigma of 0.01 and sigma
for terminal atoms of 0.02 within 1.2A
N2 \\sim C43 \\sim C44 \\sim C45 \\sim C46 \\sim C47 \\sim C48 \\sim C49 \\sim
C50 \\sim C51 \\sim C52 \\sim C53 \\sim C54 \\sim C55 \\sim C56 \\sim C57 \\sim
C58 \\sim C59 \\sim C60 \\sim C61 \\sim C62 \\sim C63 \\sim C64 \\sim C65 \\sim
C66: within 2A with sigma of 0.04 and sigma for terminal atoms of 0.08 within 2A
C46 \\sim C47 \\sim C48: within 2A with sigma of 0.02 and sigma for terminal
atoms of 0.04 within 2A
N3 \\sim C67 \\sim C68 \\sim C69 \\sim C70 \\sim C71 \\sim C72 \\sim C73 \\sim
C74 \\sim C75 \\sim C76 \\sim C77 \\sim C78 \\sim C79 \\sim C80 \\sim C81 \\sim
C82 \\sim C83 \\sim C84 \\sim C85 \\sim C86 \\sim C87 \\sim C88 \\sim C89 \\sim
C90: within 2A with sigma of 0.04 and sigma for terminal atoms of 0.08 within 2A
O43 \\sim O43' \\sim O43": within 2A with sigma of 0.005 and sigma for terminal
atoms of 0.01 within 2A
Uanis(C69) \\sim Ueq: with sigma of 0.02 and sigma for terminal atoms of 0.04
4. Rigid body (RIGU) restrains
 N2, C43, C44, C45, C46, C47, C48, C49, C50, C51, C52, C53, C54, C55, C56, C57,
  C58, C59, C60, C61, C62, C63, C64, C65, C66
 with sigma for 1-2 distances of 0.004 and sigma for 1-3 distances of 0.004
 N3, C67, C68, C69, C70, C71, C72, C73, C74, C75, C76, C77, C78, C79, C80, C81,
  C82, C83, C84, C85, C86, C87, C88, C89, C90
 with sigma for 1-2 distances of 0.004 and sigma for 1-3 distances of 0.004
 C7, C8, C9, C10, C11, C12
 with sigma for 1-2 distances of 0.004 and sigma for 1-3 distances of 0.004
 C7', C8', C9', C10', C11', C12'
 with sigma for 1-2 distances of 0.004 and sigma for 1-3 distances of 0.004
 C7", C8", C9", C10", C11", C12"
 with sigma for 1-2 distances of 0.004 and sigma for 1-3 distances of 0.004
 O42, C95, C96, C97, C98
 with sigma for 1-2 distances of 0.004 and sigma for 1-3 distances of 0.004
5. Same fragment restrains
{O42, C98, C97, C96, C95} sigma for 1-2: 0.02, 1-3: 0.04
as in
{O42, C95, C96, C97, C98}
{N2, C49, C50, C51, C52, C53, C54} sigma for 1-2: 0.01, 1-3: 0.04
{N2, C61, C62, C63, C64, C65, C66} sigma for 1-2: 0.01, 1-3: 0.04
{N2, C55, C56, C57, C58, C59, C60} sigma for 1-2: 0.01, 1-3: 0.04
as in
{N2, C43, C44, C45, C46, C47, C48}
{N3, C79, C80, C81, C82, C83, C84} sigma for 1-2: 0.02, 1-3: 0.04
{N3, C85, C86, C87, C88, C89, C90} sigma for 1-2: 0.02, 1-3: 0.04
{N3, C73, C74, C75, C76, C77, C78} sigma for 1-2: 0.02, 1-3: 0.04
as in
{N3, C67, C68, C69, C70, C71, C72}
{C7, C12, C11, C10, C9, C8} sigma for 1-2: 0.02, 1-3: 0.04
as in
{C7, C8, C9, C10, C11, C12}
{C7, C8, C9, C10, C11, C12} sigma for 1-2: 0.02, 1-3: 0.04
as in
{C7', C8', C9', C10', C11', C12'}
{C7, C8, C9, C10, C11, C12} sigma for 1-2: 0.02, 1-3: 0.04
as in
{C7", C8", C9", C10", C11", C12"}
6. Others
 1*[Sof(C7)+Sof(H7)+Sof(C8)+Sof(H8A)+Sof(H8B)+Sof(C9)+Sof(H9A)+Sof(H9B)+
 Sof(C10)+Sof(H10A)+Sof(H10B)+Sof(C11)+Sof(H11A)+Sof(H11B)+Sof(C12)+Sof(H12A)+
 Sof(H12B)]+1*[Sof(C7')+Sof(H7')+Sof(C8')+Sof(H8'A)+Sof(H8'B)+Sof(C9')+
 Sof(H9'A)+Sof(H9'B)+Sof(C10')+Sof(H10C)+Sof(H10D)+Sof(C11')+Sof(H11C)+
 Sof(H11D)+Sof(C12')+Sof(H12C)+Sof(H12D)]+1*[Sof(C7")+Sof(H7")+Sof(C8")+
 Sof(H8"A)+Sof(H8"B)+Sof(C9")+Sof(H9"A)+Sof(H9"B)+Sof(C10")+Sof(H10E)+Sof(H10F)+
 Sof(C11")+Sof(H11E)+Sof(H11F)+Sof(C12")+Sof(H12E)+Sof(H12F)]=1 with esd of
 0.0001
 1*[Sof(O43)+Sof(H43C)+Sof(H43D)]+1*[Sof(O43')+Sof(H43E)+Sof(H43F)]+1*
 [Sof(O43")+Sof(H43G)+Sof(H43H)]=1 with esd of 0.0001
 Sof(C7)=Sof(H7)=Sof(C8)=Sof(H8A)=Sof(H8B)=Sof(C9)=Sof(H9A)=Sof(H9B)=Sof(C10)=
 Sof(H10A)=Sof(H10B)=Sof(C11)=Sof(H11A)=Sof(H11B)=Sof(C12)=Sof(H12A)=Sof(H12B)=
 FVAR(1)
 Sof(C7')=Sof(H7')=Sof(C8')=Sof(H8'A)=Sof(H8'B)=Sof(C9')=Sof(H9'A)=Sof(H9'B)=
 Sof(C10')=Sof(H10C)=Sof(H10D)=Sof(C11')=Sof(H11C)=Sof(H11D)=Sof(C12')=
 Sof(H12C)=Sof(H12D)=FVAR(2)
 Sof(C7")=Sof(H7")=Sof(C8")=Sof(H8"A)=Sof(H8"B)=Sof(C9")=Sof(H9"A)=Sof(H9"B)=
 Sof(C10")=Sof(H10E)=Sof(H10F)=Sof(C11")=Sof(H11E)=Sof(H11F)=Sof(C12")=
 Sof(H12E)=Sof(H12F)=FVAR(3)
 Sof(O42)=Sof(C95)=Sof(H95A)=Sof(H95B)=Sof(C96)=Sof(H96A)=Sof(H96B)=Sof(C97)=
 Sof(H97A)=Sof(H97B)=Sof(C98)=Sof(H98A)=Sof(H98B)=FVAR(4)
 Sof(O43)=Sof(H43C)=Sof(H43D)=FVAR(5)
 Sof(O43')=Sof(H43E)=Sof(H43F)=FVAR(6)
 Sof(O43")=Sof(H43G)=Sof(H43H)=FVAR(7)
7.a Riding coordinates:
 O38(H38A,H38B), O39(H39), O40(H40C,H40D), O43(H43C,H43D), O43'(H43E,H43F),
 O43"(H43G,H43H)
7.b Ternary CH refined with riding coordinates:
 C1(H1), C13(H13), C7(H7), C7'(H7'), C7"(H7")
7.c Secondary CH2 refined with riding coordinates:
 C95(H95A,H95B), C96(H96A,H96B), C97(H97A,H97B), C98(H98A,H98B), C43(H43A,
 H43B), C44(H44A,H44B), C45(H45A,H45B), C46(H46A,H46B), C47(H47A,H47B),
 C67(H67A,H67B), C68(H68A,H68B), C69(H69A,H69B), C70(H70A,H70B), C71(H71A,H71B),
  C2(H2A,H2B), C3(H3A,H3B), C4(H4A,H4B), C5(H5A,H5B), C6(H6A,H6B), C14(H14A,
 H14B), C15(H15A,H15B), C16(H16A,H16B), C17(H17A,H17B), C18(H18A,H18B),
 C19(H19A,H19B), C20(H20A,H20B), C21(H21A,H21B), C22(H22A,H22B), C23(H23A,H23B),
  C25(H25A,H25B), C26(H26A,H26B), C27(H27A,H27B), C28(H28A,H28B), C29(H29A,
 H29B), C31(H31A,H31B), C32(H32A,H32B), C33(H33A,H33B), C34(H34A,H34B),
 C35(H35A,H35B), C37(H37A,H37B), C38(H38C,H38D), C39(H39A,H39B), C40(H40A,H40B),
  C41(H41A,H41B), C91(H91A,H91B), C92(H92A,H92B), C93(H93A,H93B), C94(H94A,
 H94B), C8(H8A,H8B), C9(H9A,H9B), C10(H10A,H10B), C11(H11A,H11B), C12(H12A,
 H12B), C8'(H8'A,H8'B), C9'(H9'A,H9'B), C10'(H10C,H10D), C11'(H11C,H11D),
 C12'(H12C,H12D), C8"(H8"A,H8"B), C9"(H9"A,H9"B), C10"(H10E,H10F), C11"(H11E,
 H11F), C12"(H12E,H12F), C49(H49A,H49B), C50(H50A,H50B), C51(H51A,H51B),
 C52(H52A,H52B), C53(H53A,H53B), C55(H55A,H55B), C56(H56A,H56B), C57(H57A,H57B),
  C58(H58A,H58B), C59(H59A,H59B), C61(H61A,H61B), C62(H62A,H62B), C63(H63A,
 H63B), C64(H64A,H64B), C65(H65A,H65B), C73(H73A,H73B), C74(H74A,H74B),
 C75(H75A,H75B), C76(H76A,H76B), C77(H77A,H77B), C79(H79A,H79B), C80(H80A,H80B),
  C81(H81A,H81B), C82(H82A,H82B), C83(H83A,H83B), C85(H85A,H85B), C86(H86A,
 H86B), C87(H87A,H87B), C88(H88A,H88B), C89(H89A,H89B)
7.d Me refined with riding coordinates:
 C48(H48A,H48B,H48C), C72(H72A,H72B,H72C), C36(H36A,H36B,H36C), C54(H54A,H54B,
 H54C), C60(H60A,H60B,H60C), C66(H66A,H66B,H66C), C78(H78A,H78B,H78C), C84(H84A,
 H84B,H84C), C90(H90A,H90B,H90C)
7.e Idealised Me refined as rotating group:
 C24(H24A,H24B,H24C), C30(H30A,H30B,H30C), C42(H42A,H42B,H42C)
;
_olex2_submission_original_sample_id matta03
_olex2_submission_special_instructions 'No special instructions were received'
_oxdiff_exptl_absorpt_empirical_details
;
Empirical correction (ABSPACK) includes:
- Absorption correction using spherical harmonics
- Frame scaling
;
_oxdiff_exptl_absorpt_empirical_full_max 3.206
_oxdiff_exptl_absorpt_empirical_full_min 0.594

loop_
_space_group_symop_operation_xyz
'x, y, z'
'-x, y+1/2, -z+1/2'
'-x, -y, -z'
'x, -y-1/2, z-1/2'

loop_
_atom_site_label
_atom_site_type_symbol
_atom_site_fract_x
_atom_site_fract_y
_atom_site_fract_z
_atom_site_U_iso_or_equiv
_atom_site_adp_type
_atom_site_occupancy
_atom_site_site_symmetry_order
_atom_site_calc_flag
_atom_site_refinement_flags_posn
_atom_site_refinement_flags_adp
_atom_site_refinement_flags_occupancy
_atom_site_disorder_assembly
_atom_site_disorder_group
W1 W 0.28408(2) 0.58095(2) 0.57111(2) 0.04543(10) Uani 1 1 d . . . . .
W2 W 0.28535(2) 0.45573(2) 0.52829(2) 0.05294(12) Uani 1 1 d . . . . .
W3 W 0.21996(2) 0.41808(2) 0.37164(3) 0.05774(12) Uani 1 1 d . . . . .
W4 W 0.15773(2) 0.50795(2) 0.27400(2) 0.05540(12) Uani 1 1 d . . . . .
W5 W 0.15782(2) 0.64559(2) 0.31965(2) 0.04555(10) Uani 1 1 d . . . . .
W6 W 0.21624(2) 0.67945(2) 0.46285(2) 0.04217(10) Uani 1 1 d . . . . .
W7 W 0.34608(2) 0.49426(2) 0.39324(2) 0.05600(12) Uani 1 1 d . . . . .
W8 W 0.28390(2) 0.58338(2) 0.29165(2) 0.05296(12) Uani 1 1 d . . . . .
W9 W 0.34407(2) 0.62152(2) 0.43529(2) 0.04911(11) Uani 1 1 d . . . . .
Hf1 Hf 0.06467(2) 0.51794(2) 0.49156(2) 0.04485(11) Uani 1 1 d . . . . .
P1 P 0.22437(8) 0.54868(8) 0.41982(10) 0.0432(4) Uani 1 1 d . . . . .
Si1 Si 0.18785(10) 0.49965(10) 0.59609(12) 0.0479(5) Uani 1 1 d . . . . .
Si2 Si 0.09057(11) 0.44028(11) 0.36469(13) 0.0551(6) Uani 1 1 d D . . . .
Si3 Si 0.08933(9) 0.64357(10) 0.43388(12) 0.0461(5) Uani 1 1 d . . . . .
O1 O 0.3169(2) 0.6098(3) 0.6358(3) 0.0565(16) Uani 1 1 d . . . . .
O2 O 0.3208(3) 0.4051(3) 0.5649(4) 0.069(2) Uani 1 1 d . . . . .
O3 O 0.2347(3) 0.3556(3) 0.3577(4) 0.073(2) Uani 1 1 d . . . . .
O4 O 0.1329(4) 0.5022(3) 0.1966(4) 0.073(2) Uani 1 1 d . . . . .
O5 O 0.1330(3) 0.6841(3) 0.2579(3) 0.0580(16) Uani 1 1 d . . . . .
O6 O 0.2271(3) 0.7404(3) 0.4940(3) 0.0513(14) Uani 1 1 d . . . . .
O7 O 0.4006(3) 0.4571(3) 0.3860(4) 0.071(2) Uani 1 1 d . . . . .
O8 O 0.3000(3) 0.6020(3) 0.2221(4) 0.0646(18) Uani 1 1 d . . . . .
O9 O 0.3966(3) 0.6621(3) 0.4552(3) 0.0587(16) Uani 1 1 d . . . . .
O10 O 0.3140(2) 0.5130(3) 0.5816(3) 0.0531(15) Uani 1 1 d . . . . .
O11 O 0.2391(2) 0.5319(2) 0.4874(3) 0.0426(12) Uani 1 1 d . . . . .
O12 O 0.2398(2) 0.6373(2) 0.5342(3) 0.0458(13) Uani 1 1 d . . . . .
O13 O 0.3307(2) 0.5968(2) 0.5140(3) 0.0489(13) Uani 1 1 d . . . . .
O14 O 0.2214(2) 0.5548(3) 0.6029(3) 0.0463(13) Uani 1 1 d . . . . .
O15 O 0.2443(3) 0.4231(3) 0.4591(4) 0.0564(16) Uani 1 1 d . . . . .
O16 O 0.3330(3) 0.4765(3) 0.4730(3) 0.0563(16) Uani 1 1 d . . . . .
O17 O 0.2257(3) 0.4557(3) 0.5715(3) 0.0534(15) Uani 1 1 d . . . . .
O18 O 0.1920(3) 0.4404(3) 0.2897(4) 0.0647(18) Uani 1 1 d . . . . .
O19 O 0.1938(2) 0.5055(2) 0.3802(3) 0.0457(13) Uani 1 1 d . . . . .
O20 O 0.2866(3) 0.4499(3) 0.3641(4) 0.0620(17) Uani 1 1 d . . . . .
O21 O 0.1477(3) 0.4111(3) 0.3862(4) 0.0629(17) Uani 1 1 d . . . . .
O22 O 0.1392(3) 0.5768(3) 0.2891(3) 0.0501(14) Uani 1 1 d . . . . .
O23 O 0.2289(3) 0.5341(3) 0.2695(3) 0.0584(16) Uani 1 1 d . . . . .
O24 O 0.0987(3) 0.4808(3) 0.3092(3) 0.0572(16) Uani 1 1 d . . . . .
O25 O 0.1891(2) 0.6965(2) 0.3780(3) 0.0459(13) Uani 1 1 d . . . . .
O26 O 0.1936(2) 0.6002(2) 0.4126(3) 0.0401(11) Uani 1 1 d . . . . .
O27 O 0.2275(3) 0.6312(3) 0.3011(3) 0.0511(14) Uani 1 1 d . . . . .
O28 O 0.0968(2) 0.6446(2) 0.3613(3) 0.0488(14) Uani 1 1 d . . . . .
O29 O 0.2844(2) 0.6657(3) 0.4397(3) 0.0481(13) Uani 1 1 d . . . . .
O30 O 0.1429(2) 0.6693(2) 0.4757(3) 0.0456(13) Uani 1 1 d . . . . .
O31 O 0.3347(3) 0.5286(3) 0.3137(3) 0.0601(17) Uani 1 1 d . . . . .
O32 O 0.2780(2) 0.5579(2) 0.3948(3) 0.0466(13) Uani 1 1 d . . . . .
O33 O 0.3321(3) 0.6281(3) 0.3476(3) 0.0551(15) Uani 1 1 d . . . . .
O34 O 0.3814(2) 0.5568(3) 0.4268(3) 0.0552(16) Uani 1 1 d . . . . .
O35 O 0.1335(2) 0.5045(2) 0.5495(3) 0.0497(14) Uani 1 1 d . . . . .
O36 O 0.0714(3) 0.4699(3) 0.4209(3) 0.0533(15) Uani 1 1 d . . . . .
O37 O 0.0817(2) 0.5848(2) 0.4546(3) 0.0463(13) Uani 1 1 d . . . . .
O38 O 0.0517(3) 0.5699(3) 0.5717(3) 0.0560(15) Uani 1 1 d . . . . .
H38A H 0.079579 0.595641 0.578791 0.084 Uiso 1 1 d R U . . .
H38B H 0.017519 0.586781 0.561591 0.084 Uiso 1 1 d R U . . .
O39 O 0.0194(2) 0.4665(2) 0.5380(3) 0.0490(14) Uani 1 1 d . . . . .
H39 H 0.027582 0.458422 0.576062 0.073 Uiso 1 1 d R U . . .
O40 O 0.1384(3) 0.6324(3) 0.6004(3) 0.0532(14) Uani 1 1 d . . . . .
H40C H 0.144227 0.652463 0.571014 0.080 Uiso 1 1 d R U . . .
H40D H 0.162717 0.609523 0.600884 0.080 Uiso 1 1 d R U . . .
O41 O 0.0382(4) 0.4178(4) 0.6554(4) 0.088(3) Uani 1 1 d . . . . .
O42 O 0.2064(16) 0.2954(11) 0.5764(12) 0.204(15) Uani 0.701(19) 1 d D . P . .
C95 C 0.2112(17) 0.291(2) 0.5164(17) 0.20(2) Uani 0.701(19) 1 d D . P . .
H95A H 0.217401 0.255180 0.505854 0.246 Uiso 0.701(19) 1 calc R U P . .
H95B H 0.240740 0.312150 0.507227 0.246 Uiso 0.701(19) 1 calc R U P . .
C96 C 0.1624(14) 0.3089(13) 0.4838(14) 0.146(10) Uani 0.701(19) 1 d D . P . .
H96A H 0.135939 0.281262 0.477177 0.176 Uiso 0.701(19) 1 calc R U P . .
H96B H 0.166637 0.323562 0.444067 0.176 Uiso 0.701(19) 1 calc R U P . .
C97 C 0.1458(11) 0.3527(10) 0.5293(13) 0.128(8) Uani 0.701(19) 1 d D . P . .
H97A H 0.156736 0.387125 0.518119 0.154 Uiso 0.701(19) 1 calc R U P . .
H97B H 0.107531 0.352615 0.529799 0.154 Uiso 0.701(19) 1 calc R U P . .
C98 C 0.1751(13) 0.3363(9) 0.5862(12) 0.126(8) Uani 0.701(19) 1 d D . P . .
H98A H 0.197389 0.364565 0.605311 0.151 Uiso 0.701(19) 1 calc R U P . .
H98B H 0.150747 0.326251 0.613896 0.151 Uiso 0.701(19) 1 calc R U P . .
N1 N 0.2727(4) 0.7514(3) 0.1919(4) 0.0575(19) Uani 1 1 d . . . . .
N2 N 0.2064(8) 0.3552(9) 0.1448(8) 0.364(13) Uani 1 1 d D U . . .
C43 C 0.2547(10) 0.3778(13) 0.1907(14) 0.379(16) Uani 1 1 d D U . . .
H43A H 0.266147 0.408913 0.171477 0.455 Uiso 1 1 calc R U . . .
H43B H 0.240713 0.389150 0.227160 0.455 Uiso 1 1 calc R U . . .
C44 C 0.3062(11) 0.3457(13) 0.2142(14) 0.394(17) Uani 1 1 d D U . . .
H44A H 0.294793 0.313114 0.230201 0.473 Uiso 1 1 calc R U . . .
H44B H 0.322450 0.337260 0.178368 0.473 Uiso 1 1 calc R U . . .
C45 C 0.3498(11) 0.3677(16) 0.2629(11) 0.335(16) Uani 1 1 d D U . . .
H45A H 0.332653 0.383623 0.294716 0.402 Uiso 1 1 calc R U . . .
H45B H 0.370989 0.338803 0.282134 0.402 Uiso 1 1 calc R U . . .
C46 C 0.3876(15) 0.4066(16) 0.2437(17) 0.313(16) Uani 1 1 d D U . . .
H46A H 0.412882 0.417043 0.280020 0.376 Uiso 1 1 calc R U . . .
H46B H 0.367337 0.437238 0.227995 0.376 Uiso 1 1 calc R U . . .
C47 C 0.4190(13) 0.3874(12) 0.1944(16) 0.305(16) Uani 1 1 d D U . . .
H47A H 0.395972 0.366931 0.163440 0.366 Uiso 1 1 calc R U . . .
H47B H 0.448887 0.365884 0.213109 0.366 Uiso 1 1 calc R U . . .
C48 C 0.440(2) 0.4363(14) 0.164(2) 0.35(2) Uani 1 1 d D U . . .
H48A H 0.459599 0.425835 0.132899 0.524 Uiso 1 1 calc R U . . .
H48B H 0.409520 0.457138 0.146101 0.524 Uiso 1 1 calc R U . . .
H48C H 0.462174 0.456096 0.195525 0.524 Uiso 1 1 calc R U . . .
N3 N 0.4780(5) 0.4340(7) 0.6362(7) 0.201(7) Uani 1 1 d D U . . .
C67 C 0.4836(8) 0.4883(7) 0.6056(12) 0.208(9) Uani 1 1 d D U . . .
H67A H 0.510533 0.504632 0.636417 0.249 Uiso 1 1 calc R U . . .
H67B H 0.502669 0.478949 0.572256 0.249 Uiso 1 1 calc R U . . .
C68 C 0.4519(9) 0.5354(10) 0.5779(16) 0.231(10) Uani 1 1 d D U . . .
H68A H 0.442422 0.527787 0.534006 0.277 Uiso 1 1 calc R U . . .
H68B H 0.418617 0.534255 0.594299 0.277 Uiso 1 1 calc R U . . .
C69 C 0.4682(11) 0.5913(10) 0.5811(14) 0.216(10) Uani 1 1 d D U . . .
H69A H 0.505566 0.592401 0.576122 0.259 Uiso 1 1 calc R U . . .
H69B H 0.447931 0.608089 0.544797 0.259 Uiso 1 1 calc R U . . .
C70 C 0.4631(11) 0.6249(13) 0.6349(15) 0.241(12) Uani 1 1 d D U . . .
H70A H 0.479817 0.607234 0.672424 0.289 Uiso 1 1 calc R U . . .
H70B H 0.425345 0.628905 0.637029 0.289 Uiso 1 1 calc R U . . .
C71 C 0.4876(14) 0.6776(13) 0.6337(19) 0.287(16) Uani 1 1 d D U . . .
H71A H 0.468949 0.697376 0.598866 0.345 Uiso 1 1 calc R U . . .
H71B H 0.524984 0.674590 0.629204 0.345 Uiso 1 1 calc R U . . .
C72 C 0.4832(19) 0.7052(16) 0.6941(18) 0.36(3) Uani 1 1 d D U . . .
H72A H 0.498742 0.739210 0.693953 0.542 Uiso 1 1 calc R U . . .
H72B H 0.446050 0.708232 0.698048 0.542 Uiso 1 1 calc R U . . .
H72C H 0.501893 0.685524 0.728283 0.542 Uiso 1 1 calc R U . . .
C1 C 0.1782(5) 0.4806(4) 0.6752(5) 0.058(2) Uani 1 1 d . . . . .
H1 H 0.158750 0.447532 0.671645 0.069 Uiso 1 1 calc R U . . .
C2 C 0.1449(5) 0.5194(5) 0.7050(5) 0.067(3) Uani 1 1 d . . . . .
H2A H 0.161374 0.553457 0.705199 0.081 Uiso 1 1 calc R U . . .
H2B H 0.109377 0.521576 0.680231 0.081 Uiso 1 1 calc R U . . .
C3 C 0.1398(6) 0.5048(6) 0.7705(6) 0.081(4) Uani 1 1 d . . . . .
H3A H 0.122219 0.533066 0.788603 0.097 Uiso 1 1 calc R U . . .
H3B H 0.116930 0.474435 0.769304 0.097 Uiso 1 1 calc R U . . .
C4 C 0.1920(8) 0.4935(8) 0.8113(7) 0.107(6) Uani 1 1 d . . . . .
H4A H 0.211878 0.525674 0.819916 0.128 Uiso 1 1 calc R U . . .
H4B H 0.185038 0.479732 0.850483 0.128 Uiso 1 1 calc R U . . .
C5 C 0.2253(8) 0.4560(8) 0.7835(7) 0.108(6) Uani 1 1 d . . . . .
H5A H 0.208524 0.421955 0.782229 0.130 Uiso 1 1 calc R U . . .
H5B H 0.260188 0.453414 0.809656 0.130 Uiso 1 1 calc R U . . .
C6 C 0.2328(6) 0.4712(7) 0.7179(6) 0.088(4) Uani 1 1 d . . . . .
H6A H 0.251962 0.443780 0.700463 0.106 Uiso 1 1 calc R U . . .
H6B H 0.254255 0.502601 0.719732 0.106 Uiso 1 1 calc R U . . .
C13 C 0.0310(4) 0.6855(4) 0.4432(5) 0.060(2) Uani 1 1 d . . . . .
H13 H -0.000980 0.663290 0.435481 0.072 Uiso 1 1 calc R U . . .
C14 C 0.0348(5) 0.7066(6) 0.5093(7) 0.080(3) Uani 1 1 d . . . . .
H14A H 0.067735 0.726221 0.520258 0.096 Uiso 1 1 calc R U . . .
H14B H 0.035856 0.677728 0.538099 0.096 Uiso 1 1 calc R U . . .
C15 C -0.0133(6) 0.7416(6) 0.5151(8) 0.094(4) Uani 1 1 d . . . . .
H15A H -0.045058 0.720023 0.512498 0.113 Uiso 1 1 calc R U . . .
H15B H -0.007124 0.757554 0.555900 0.113 Uiso 1 1 calc R U . . .
C16 C -0.0242(8) 0.7827(6) 0.4688(10) 0.113(6) Uani 1 1 d . . . . .
H16A H 0.004801 0.807816 0.475317 0.136 Uiso 1 1 calc R U . . .
H16B H -0.057032 0.800545 0.473744 0.136 Uiso 1 1 calc R U . . .
C17 C -0.0301(7) 0.7606(7) 0.4012(9) 0.113(6) Uani 1 1 d . . . . .
H17A H -0.061102 0.737876 0.392638 0.135 Uiso 1 1 calc R U . . .
H17B H -0.034836 0.788792 0.371312 0.135 Uiso 1 1 calc R U . . .
C18 C 0.0216(7) 0.7300(6) 0.3963(8) 0.094(4) Uani 1 1 d . . . . .
H18A H 0.018961 0.715946 0.354736 0.113 Uiso 1 1 calc R U . . .
H18B H 0.052016 0.753442 0.403345 0.113 Uiso 1 1 calc R U . . .
C19 C 0.3161(5) 0.7325(4) 0.2447(5) 0.064(3) Uani 1 1 d . . . . .
H19A H 0.335593 0.704192 0.229427 0.077 Uiso 1 1 calc R U . . .
H19B H 0.298700 0.718772 0.277560 0.077 Uiso 1 1 calc R U . . .
C20 C 0.3564(6) 0.7744(5) 0.2721(6) 0.076(3) Uani 1 1 d . . . . .
H20A H 0.371191 0.791189 0.239107 0.091 Uiso 1 1 calc R U . . .
H20B H 0.338227 0.800559 0.292914 0.091 Uiso 1 1 calc R U . . .
C21 C 0.4011(5) 0.7501(7) 0.3178(7) 0.088(4) Uani 1 1 d . . . . .
H21A H 0.385735 0.730266 0.348225 0.106 Uiso 1 1 calc R U . . .
H21B H 0.421122 0.726299 0.295984 0.106 Uiso 1 1 calc R U . . .
C22 C 0.4387(7) 0.7905(8) 0.3506(8) 0.106(6) Uani 1 1 d . . . . .
H22A H 0.452918 0.810733 0.319623 0.128 Uiso 1 1 calc R U . . .
H22B H 0.418236 0.813924 0.372353 0.128 Uiso 1 1 calc R U . . .
C23 C 0.4829(8) 0.7706(9) 0.3941(9) 0.119(6) Uani 1 1 d . . . . .
H23A H 0.505884 0.750534 0.371643 0.143 Uiso 1 1 calc R U . . .
H23B H 0.469054 0.747116 0.422284 0.143 Uiso 1 1 calc R U . . .
C24 C 0.5164(9) 0.8113(11) 0.4316(12) 0.160(10) Uani 1 1 d . . . . .
H24A H 0.543858 0.794757 0.460879 0.240 Uiso 1 1 calc R U . . .
H24B H 0.494070 0.831957 0.453486 0.240 Uiso 1 1 calc R U . . .
H24C H 0.532789 0.833176 0.404555 0.240 Uiso 1 1 calc R U . . .
C25 C 0.2441(5) 0.7983(4) 0.2120(5) 0.061(2) Uani 1 1 d . . . . .
H25A H 0.217012 0.809379 0.177714 0.073 Uiso 1 1 calc R U . . .
H25B H 0.269783 0.826407 0.221204 0.073 Uiso 1 1 calc R U . . .
C26 C 0.2172(5) 0.7893(5) 0.2685(5) 0.069(3) Uani 1 1 d . . . . .
H26A H 0.187035 0.765979 0.257212 0.082 Uiso 1 1 calc R U . . .
H26B H 0.242577 0.772571 0.300710 0.082 Uiso 1 1 calc R U . . .
C27 C 0.1981(6) 0.8377(6) 0.2934(7) 0.084(4) Uani 1 1 d . . . . .
H27A H 0.172291 0.854369 0.261638 0.100 Uiso 1 1 calc R U . . .
H27B H 0.228120 0.861272 0.304714 0.100 Uiso 1 1 calc R U . . .
C28 C 0.1716(7) 0.8266(6) 0.3512(8) 0.091(4) Uani 1 1 d . . . . .
H28A H 0.138392 0.807833 0.337623 0.109 Uiso 1 1 calc R U . . .
H28B H 0.195120 0.803746 0.378692 0.109 Uiso 1 1 calc R U . . .
C29 C 0.1594(10) 0.8716(7) 0.3871(8) 0.114(6) Uani 1 1 d . . . . .
H29A H 0.135006 0.894482 0.360645 0.137 Uiso 1 1 calc R U . . .
H29B H 0.192227 0.890770 0.401402 0.137 Uiso 1 1 calc R U . . .
C30 C 0.1336(10) 0.8550(9) 0.4439(9) 0.126(7) Uani 1 1 d . . . . .
H30A H 0.139974 0.818642 0.451894 0.190 Uiso 1 1 calc R U . . .
H30B H 0.095651 0.861330 0.435127 0.190 Uiso 1 1 calc R U . . .
H30C H 0.149244 0.874753 0.479585 0.190 Uiso 1 1 calc R U . . .
C31 C 0.2348(4) 0.7059(4) 0.1761(5) 0.058(2) Uani 1 1 d . . . . .
H31A H 0.254480 0.678091 0.160127 0.069 Uiso 1 1 calc R U . . .
H31B H 0.224646 0.693466 0.214420 0.069 Uiso 1 1 calc R U . . .
C32 C 0.1839(5) 0.7151(5) 0.1302(6) 0.071(3) Uani 1 1 d . . . . .
H32A H 0.192346 0.728281 0.091452 0.085 Uiso 1 1 calc R U . . .
H32B H 0.161300 0.740271 0.146532 0.085 Uiso 1 1 calc R U . . .
C33 C 0.1536(6) 0.6599(8) 0.1193(6) 0.095(5) Uani 1 1 d . . . . .
H33A H 0.167331 0.641413 0.086689 0.113 Uiso 1 1 calc R U . . .
H33B H 0.162032 0.639468 0.156938 0.113 Uiso 1 1 calc R U . . .
C34 C 0.0949(6) 0.6640(7) 0.1024(7) 0.095(5) Uani 1 1 d . . . . .
H34A H 0.086154 0.679010 0.061251 0.114 Uiso 1 1 calc R U . . .
H34B H 0.081674 0.687515 0.131103 0.114 Uiso 1 1 calc R U . . .
C35 C 0.0653(7) 0.6106(7) 0.1031(9) 0.106(5) Uani 1 1 d . . . . .
H35A H 0.074761 0.588462 0.070748 0.128 Uiso 1 1 calc R U . . .
H35B H 0.076909 0.593586 0.142619 0.128 Uiso 1 1 calc R U . . .
C36 C 0.0056(9) 0.6179(10) 0.0931(11) 0.152(10) Uani 1 1 d . . . . .
H36A H -0.011582 0.584699 0.093731 0.229 Uiso 1 1 calc R U . . .
H36B H -0.003842 0.639434 0.125482 0.229 Uiso 1 1 calc R U . . .
H36C H -0.005987 0.634317 0.053707 0.229 Uiso 1 1 calc R U . . .
C37 C 0.2965(4) 0.7668(4) 0.1349(5) 0.061(2) Uani 1 1 d . . . . .
H37A H 0.267356 0.778315 0.103194 0.073 Uiso 1 1 calc R U . . .
H37B H 0.319930 0.796348 0.145974 0.073 Uiso 1 1 calc R U . . .
C38 C 0.3276(6) 0.7262(6) 0.1069(6) 0.079(3) Uani 1 1 d . . . . .
H38C H 0.303495 0.698850 0.088741 0.094 Uiso 1 1 calc R U . . .
H38D H 0.354154 0.710766 0.138965 0.094 Uiso 1 1 calc R U . . .
C39 C 0.3550(5) 0.7500(6) 0.0579(6) 0.075(3) Uani 1 1 d . . . . .
H39A H 0.375795 0.779584 0.075900 0.089 Uiso 1 1 calc R U . . .
H39B H 0.327657 0.763056 0.025018 0.089 Uiso 1 1 calc R U . . .
C40 C 0.3917(7) 0.7143(7) 0.0294(8) 0.100(5) Uani 1 1 d . . . . .
H40A H 0.419096 0.700974 0.062113 0.120 Uiso 1 1 calc R U . . .
H40B H 0.409663 0.734373 0.001405 0.120 Uiso 1 1 calc R U . . .
C41 C 0.3626(9) 0.6679(9) -0.0066(10) 0.122(7) Uani 1 1 d . . . . .
H41A H 0.389060 0.647533 -0.023460 0.146 Uiso 1 1 calc R U . . .
H41B H 0.348203 0.645987 0.022752 0.146 Uiso 1 1 calc R U . . .
C42 C 0.3188(9) 0.6806(9) -0.0574(10) 0.133(8) Uani 1 1 d . . . . .
H42A H 0.332052 0.703095 -0.086468 0.199 Uiso 1 1 calc R U . . .
H42B H 0.290537 0.697771 -0.041066 0.199 Uiso 1 1 calc R U . . .
H42C H 0.305264 0.649182 -0.078067 0.199 Uiso 1 1 calc R U . . .
C91 C 0.0602(5) 0.3752(6) 0.6919(6) 0.076(3) Uani 1 1 d . . . . .
H91A H 0.096769 0.382735 0.711217 0.091 Uiso 1 1 calc R U . . .
H91B H 0.060294 0.344417 0.666336 0.091 Uiso 1 1 calc R U . . .
C92 C 0.0256(6) 0.3668(7) 0.7403(8) 0.096(5) Uani 1 1 d . . . . .
H92A H -0.003788 0.343236 0.725653 0.115 Uiso 1 1 calc R U . . .
H92B H 0.046242 0.353215 0.778240 0.115 Uiso 1 1 calc R U . . .
C93 C 0.0028(5) 0.4445(5) 0.6891(6) 0.071(3) Uani 1 1 d . . . . .
H93A H -0.033646 0.442783 0.666463 0.086 Uiso 1 1 calc R U . . .
H93B H 0.013082 0.480735 0.694042 0.086 Uiso 1 1 calc R U . . .
C94 C 0.0055(6) 0.4202(8) 0.7496(7) 0.098(5) Uani 1 1 d . . . . .
H94A H -0.029627 0.419045 0.761800 0.118 Uiso 1 1 calc R U . . .
H94B H 0.030038 0.438752 0.780917 0.118 Uiso 1 1 calc R U . . .
C7 C 0.047(2) 0.3911(18) 0.316(2) 0.058(5) Uani 0.147(3) 1 d D U P A 1
H7 H 0.070633 0.380899 0.285913 0.070 Uiso 0.147(3) 1 calc R U P A 1
C8 C -0.006(2) 0.404(2) 0.272(3) 0.063(5) Uani 0.147(3) 1 d D U P A 1
H8A H -0.012513 0.440597 0.273873 0.076 Uiso 0.147(3) 1 calc R U P A 1
H8B H -0.001913 0.394985 0.229975 0.076 Uiso 0.147(3) 1 calc R U P A 1
C9 C -0.0537(19) 0.374(2) 0.290(4) 0.078(6) Uani 0.147(3) 1 d D U P A 1
H9A H -0.057939 0.383284 0.331299 0.093 Uiso 0.147(3) 1 calc R U P A 1
H9B H -0.085934 0.384240 0.261786 0.093 Uiso 0.147(3) 1 calc R U P A 1
C10 C -0.049(2) 0.317(2) 0.286(4) 0.076(4) Uani 0.147(3) 1 d D U P A 1
H10A H -0.058458 0.305711 0.243732 0.091 Uiso 0.147(3) 1 calc R U P A 1
H10B H -0.073165 0.300855 0.310357 0.091 Uiso 0.147(3) 1 calc R U P A 1
C11 C 0.006(2) 0.2995(16) 0.310(4) 0.075(5) Uani 0.147(3) 1 d D U P A 1
H11A H 0.023361 0.289671 0.275681 0.090 Uiso 0.147(3) 1 calc R U P A 1
H11B H 0.004307 0.268636 0.335460 0.090 Uiso 0.147(3) 1 calc R U P A 1
C12 C 0.042(2) 0.340(2) 0.350(3) 0.059(7) Uani 0.147(3) 1 d D U P A 1
H12A H 0.077491 0.324828 0.362377 0.071 Uiso 0.147(3) 1 calc R U P A 1
H12B H 0.027238 0.346826 0.386997 0.071 Uiso 0.147(3) 1 calc R U P A 1
C7' C 0.0422(6) 0.3860(6) 0.3378(10) 0.056(4) Uani 0.491(3) 1 d D U P A 2
H7' H 0.031622 0.370208 0.374715 0.067 Uiso 0.491(3) 1 calc R U P A 2
C8' C -0.0092(7) 0.4050(7) 0.2958(10) 0.057(4) Uani 0.491(3) 1 d D U P A 2
H8'A H 0.000369 0.422829 0.260167 0.069 Uiso 0.491(3) 1 calc R U P A 2
H8'B H -0.027686 0.429483 0.318466 0.069 Uiso 0.491(3) 1 calc R U P A 2
C9' C -0.0469(9) 0.3591(9) 0.2736(14) 0.080(5) Uani 0.491(3) 1 d D U P A 2
H9'A H -0.061853 0.346153 0.308625 0.096 Uiso 0.491(3) 1 calc R U P A 2
H9'B H -0.076438 0.372148 0.243332 0.096 Uiso 0.491(3) 1 calc R U P A 2
C10' C -0.0221(9) 0.3157(9) 0.2459(13) 0.077(4) Uani 0.491(3) 1 d D U P A 2
H10C H -0.015659 0.325946 0.205083 0.092 Uiso 0.491(3) 1 calc R U P A 2
H10D H -0.047023 0.286706 0.240473 0.092 Uiso 0.491(3) 1 calc R U P A 2
C11' C 0.0287(9) 0.2983(8) 0.2828(12) 0.076(4) Uani 0.491(3) 1 d D U P A 2
H11C H 0.045716 0.273715 0.258558 0.091 Uiso 0.491(3) 1 calc R U P A 2
H11D H 0.021196 0.280219 0.319311 0.091 Uiso 0.491(3) 1 calc R U P A 2
C12' C 0.0680(8) 0.3433(9) 0.3033(13) 0.075(6) Uani 0.491(3) 1 d D . P A 2
H12C H 0.099400 0.329797 0.330170 0.090 Uiso 0.491(3) 1 calc R U P A 2
H12D H 0.079583 0.358258 0.267069 0.090 Uiso 0.491(3) 1 calc R U P A 2
C7" C 0.0329(9) 0.3988(10) 0.3268(9) 0.057(4) Uani 0.363(3) 1 d D U P A 3
H7" H -0.000380 0.417671 0.328781 0.069 Uiso 0.363(3) 1 calc R U P A 3
C8" C 0.0342(11) 0.3862(12) 0.2581(10) 0.066(5) Uani 0.363(3) 1 d D U P A 3
H8"A H 0.066974 0.367603 0.254629 0.079 Uiso 0.363(3) 1 calc R U P A 3
H8"B H 0.033802 0.418251 0.234636 0.079 Uiso 0.363(3) 1 calc R U P A 3
C9" C -0.0150(13) 0.3525(12) 0.2310(12) 0.079(5) Uani 0.363(3) 1 d D U P A 3
H9"A H -0.047478 0.372534 0.231616 0.095 Uiso 0.363(3) 1 calc R U P A 3
H9"B H -0.013242 0.344318 0.188156 0.095 Uiso 0.363(3) 1 calc R U P A 3
C10" C -0.0182(16) 0.3039(11) 0.2655(11) 0.076(4) Uani 0.363(3) 1 d D U P A 3
H10E H -0.051468 0.286301 0.249186 0.092 Uiso 0.363(3) 1 calc R U P A 3
H10F H 0.011227 0.281397 0.259230 0.092 Uiso 0.363(3) 1 calc R U P A 3
C11" C -0.0157(12) 0.3128(11) 0.3322(12) 0.072(5) Uani 0.363(3) 1 d D U P A 3
H11E H -0.013086 0.279446 0.353037 0.086 Uiso 0.363(3) 1 calc R U P A 3
H11F H -0.049013 0.328927 0.338596 0.086 Uiso 0.363(3) 1 calc R U P A 3
C12" C 0.0312(9) 0.3472(8) 0.3627(10) 0.057(5) Uani 0.363(3) 1 d D U P A 3
H12E H 0.064754 0.328592 0.363577 0.068 Uiso 0.363(3) 1 calc R U P A 3
H12F H 0.027264 0.354605 0.405183 0.068 Uiso 0.363(3) 1 calc R U P A 3
C49 C 0.2222(14) 0.3499(13) 0.0793(12) 0.419(17) Uani 1 1 d D U . . .
H49A H 0.226954 0.312996 0.072690 0.503 Uiso 1 1 calc R U . . .
H49B H 0.191062 0.360488 0.049812 0.503 Uiso 1 1 calc R U . . .
C50 C 0.2711(16) 0.3774(14) 0.0593(13) 0.44(2) Uani 1 1 d D U . . .
H50A H 0.263431 0.414304 0.055610 0.530 Uiso 1 1 calc R U . . .
H50B H 0.301728 0.373013 0.092099 0.530 Uiso 1 1 calc R U . . .
C51 C 0.2870(19) 0.3591(18) -0.0008(18) 0.46(2) Uani 1 1 d D U . . .
H51A H 0.312939 0.331240 0.008697 0.552 Uiso 1 1 calc R U . . .
H51B H 0.255498 0.344567 -0.026556 0.552 Uiso 1 1 calc R U . . .
C52 C 0.3103(17) 0.399(3) -0.0376(18) 0.50(3) Uani 1 1 d D U . . .
H52A H 0.287875 0.430218 -0.040561 0.605 Uiso 1 1 calc R U . . .
H52B H 0.309870 0.386411 -0.079263 0.605 Uiso 1 1 calc R U . . .
C53 C 0.368(3) 0.415(3) -0.010(3) 0.53(3) Uani 1 1 d D U . . .
H53A H 0.388420 0.383854 0.004078 0.642 Uiso 1 1 calc R U . . .
H53B H 0.367577 0.437295 0.025661 0.642 Uiso 1 1 calc R U . . .
C54 C 0.393(2) 0.443(4) -0.060(3) 0.58(4) Uani 1 1 d D U . . .
H54A H 0.429361 0.452979 -0.043177 0.870 Uiso 1 1 calc R U . . .
H54B H 0.393427 0.420471 -0.094861 0.870 Uiso 1 1 calc R U . . .
H54C H 0.372653 0.473733 -0.073350 0.870 Uiso 1 1 calc R U . . .
C55 C 0.1571(11) 0.3917(14) 0.1414(14) 0.343(15) Uani 1 1 d D U . . .
H55A H 0.142218 0.382860 0.178091 0.411 Uiso 1 1 calc R U . . .
H55B H 0.172927 0.425914 0.149587 0.411 Uiso 1 1 calc R U . . .
C56 C 0.1071(11) 0.4019(14) 0.0914(13) 0.323(15) Uani 1 1 d D U . . .
H56A H 0.116122 0.428774 0.063793 0.388 Uiso 1 1 calc R U . . .
H56B H 0.099491 0.370476 0.066998 0.388 Uiso 1 1 calc R U . . .
C57 C 0.0563(11) 0.4181(13) 0.1140(12) 0.285(15) Uani 1 1 d D U . . .
H57A H 0.036495 0.386637 0.119608 0.342 Uiso 1 1 calc R U . . .
H57B H 0.066825 0.433372 0.154795 0.342 Uiso 1 1 calc R U . . .
C58 C 0.0179(14) 0.4550(15) 0.0769(16) 0.293(15) Uani 1 1 d D U . . .
H58A H 0.006240 0.440079 0.036082 0.352 Uiso 1 1 calc R U . . .
H58B H 0.036722 0.487032 0.071417 0.352 Uiso 1 1 calc R U . . .
C59 C -0.0316(14) 0.4678(16) 0.1054(16) 0.290(16) Uani 1 1 d D U . . .
H59A H -0.021753 0.490191 0.141231 0.348 Uiso 1 1 calc R U . . .
H59B H -0.047043 0.436152 0.118937 0.348 Uiso 1 1 calc R U . . .
C60 C -0.0732(15) 0.4957(14) 0.056(2) 0.38(3) Uani 1 1 d D U . . .
H60A H -0.104542 0.504007 0.073346 0.565 Uiso 1 1 calc R U . . .
H60B H -0.057718 0.527089 0.043035 0.565 Uiso 1 1 calc R U . . .
H60C H -0.082923 0.473231 0.020815 0.565 Uiso 1 1 calc R U . . .
C61 C 0.1920(17) 0.3004(11) 0.1677(12) 0.362(15) Uani 1 1 d D U . . .
H61A H 0.160891 0.288666 0.138926 0.434 Uiso 1 1 calc R U . . .
H61B H 0.221387 0.277646 0.161895 0.434 Uiso 1 1 calc R U . . .
C62 C 0.180(2) 0.2890(12) 0.2334(13) 0.351(16) Uani 1 1 d D U . . .
H62A H 0.213012 0.294423 0.262638 0.422 Uiso 1 1 calc R U . . .
H62B H 0.154454 0.314673 0.242625 0.422 Uiso 1 1 calc R U . . .
C63 C 0.1587(18) 0.2360(15) 0.2458(15) 0.378(18) Uani 1 1 d D U . . .
H63A H 0.120437 0.238987 0.245816 0.453 Uiso 1 1 calc R U . . .
H63B H 0.163385 0.213159 0.211802 0.453 Uiso 1 1 calc R U . . .
C64 C 0.1840(14) 0.2108(15) 0.305(2) 0.386(19) Uani 1 1 d D U . . .
H64A H 0.214156 0.231835 0.324362 0.463 Uiso 1 1 calc R U . . .
H64B H 0.197917 0.177045 0.296037 0.463 Uiso 1 1 calc R U . . .
C65 C 0.146(2) 0.2036(18) 0.3515(19) 0.39(2) Uani 1 1 d D U . . .
H65A H 0.108974 0.207648 0.330568 0.469 Uiso 1 1 calc R U . . .
H65B H 0.152773 0.229808 0.383725 0.469 Uiso 1 1 calc R U . . .
C66 C 0.153(2) 0.1487(19) 0.381(2) 0.45(3) Uani 1 1 d D U . . .
H66A H 0.129340 0.144271 0.409891 0.672 Uiso 1 1 calc R U . . .
H66B H 0.146105 0.122930 0.348808 0.672 Uiso 1 1 calc R U . . .
H66C H 0.189791 0.145033 0.401827 0.672 Uiso 1 1 calc R U . . .
C73 C 0.4821(7) 0.3901(8) 0.5851(9) 0.187(8) Uani 1 1 d D U . . .
H73A H 0.515662 0.396737 0.570526 0.225 Uiso 1 1 calc R U . . .
H73B H 0.486965 0.357543 0.607722 0.225 Uiso 1 1 calc R U . . .
C74 C 0.4409(10) 0.3786(13) 0.5266(8) 0.225(12) Uani 1 1 d D U . . .
H74A H 0.406232 0.389038 0.536026 0.270 Uiso 1 1 calc R U . . .
H74B H 0.448863 0.402309 0.494911 0.270 Uiso 1 1 calc R U . . .
C75 C 0.4327(14) 0.3258(12) 0.4962(15) 0.244(13) Uani 1 1 d D U . . .
H75A H 0.465798 0.315629 0.482679 0.292 Uiso 1 1 calc R U . . .
H75B H 0.425885 0.300810 0.527248 0.292 Uiso 1 1 calc R U . . .
C76 C 0.3877(12) 0.3220(14) 0.4415(13) 0.261(15) Uani 1 1 d D U . . .
H76A H 0.362252 0.350002 0.443221 0.313 Uiso 1 1 calc R U . . .
H76B H 0.402011 0.325465 0.403255 0.313 Uiso 1 1 calc R U . . .
C77 C 0.360(2) 0.2706(18) 0.442(2) 0.325(19) Uani 1 1 d D U . . .
H77A H 0.332507 0.272551 0.468734 0.390 Uiso 1 1 calc R U . . .
H77B H 0.385235 0.243785 0.458426 0.390 Uiso 1 1 calc R U . . .
C78 C 0.334(2) 0.258(2) 0.376(2) 0.40(3) Uani 1 1 d D U . . .
H78A H 0.315563 0.224761 0.375674 0.603 Uiso 1 1 calc R U . . .
H78B H 0.308376 0.284198 0.360734 0.603 Uiso 1 1 calc R U . . .
H78C H 0.360905 0.255541 0.350465 0.603 Uiso 1 1 calc R U . . .
C79 C 0.4243(6) 0.4286(10) 0.6602(9) 0.253(12) Uani 1 1 d D U . . .
H79A H 0.408676 0.461535 0.644933 0.303 Uiso 1 1 calc R U . . .
H79B H 0.407475 0.403622 0.629827 0.303 Uiso 1 1 calc R U . . .
C80 C 0.3889(15) 0.4189(16) 0.7095(17) 0.336(16) Uani 1 1 d D U . . .
H80A H 0.399485 0.384974 0.726786 0.403 Uiso 1 1 calc R U . . .
H80B H 0.352786 0.414738 0.686669 0.403 Uiso 1 1 calc R U . . .
C81 C 0.3832(19) 0.4534(15) 0.7652(17) 0.343(17) Uani 1 1 d D U . . .
H81A H 0.345992 0.464204 0.760313 0.411 Uiso 1 1 calc R U . . .
H81B H 0.390003 0.431628 0.801920 0.411 Uiso 1 1 calc R U . . .
C82 C 0.4175(11) 0.5019(15) 0.7788(16) 0.267(14) Uani 1 1 d D U . . .
H82A H 0.435720 0.501702 0.821481 0.320 Uiso 1 1 calc R U . . .
H82B H 0.444319 0.503306 0.751873 0.320 Uiso 1 1 calc R U . . .
C83 C 0.3805(13) 0.5481(15) 0.7672(15) 0.285(15) Uani 1 1 d D U . . .
H83A H 0.352524 0.541169 0.732005 0.342 Uiso 1 1 calc R U . . .
H83B H 0.400486 0.578335 0.757510 0.342 Uiso 1 1 calc R U . . .
C84 C 0.3552(18) 0.559(2) 0.824(2) 0.32(2) Uani 1 1 d D U . . .
H84A H 0.331748 0.588639 0.816430 0.473 Uiso 1 1 calc R U . . .
H84B H 0.335070 0.529393 0.833436 0.473 Uiso 1 1 calc R U . . .
H84C H 0.382932 0.566482 0.858887 0.473 Uiso 1 1 calc R U . . .
C85 C 0.5268(6) 0.4252(10) 0.6912(8) 0.216(10) Uani 1 1 d D U . . .
H85A H 0.557343 0.416938 0.671463 0.260 Uiso 1 1 calc R U . . .
H85B H 0.534207 0.458965 0.710397 0.260 Uiso 1 1 calc R U . . .
C86 C 0.5291(16) 0.3867(16) 0.7448(15) 0.320(16) Uani 1 1 d D U . . .
H86A H 0.493300 0.385435 0.755051 0.383 Uiso 1 1 calc R U . . .
H86B H 0.535709 0.352782 0.728137 0.383 Uiso 1 1 calc R U . . .
C87 C 0.5670(16) 0.3915(18) 0.8051(15) 0.348(19) Uani 1 1 d D U . . .
H87A H 0.564162 0.359168 0.827223 0.418 Uiso 1 1 calc R U . . .
H87B H 0.602796 0.392217 0.794825 0.418 Uiso 1 1 calc R U . . .
C88 C 0.565(2) 0.4341(14) 0.851(2) 0.39(2) Uani 1 1 d D U . . .
H88A H 0.554644 0.466234 0.829384 0.472 Uiso 1 1 calc R U . . .
H88B H 0.600802 0.439059 0.875092 0.472 Uiso 1 1 calc R U . . .
C89 C 0.527(2) 0.423(2) 0.895(3) 0.41(2) Uani 1 1 d D U . . .
H89A H 0.530932 0.387171 0.909663 0.489 Uiso 1 1 calc R U . . .
H89B H 0.489939 0.427149 0.873891 0.489 Uiso 1 1 calc R U . . .
C90 C 0.538(2) 0.460(3) 0.950(2) 0.43(3) Uani 1 1 d D U . . .
H90A H 0.512972 0.452965 0.978464 0.647 Uiso 1 1 calc R U . . .
H90B H 0.573662 0.455411 0.971620 0.647 Uiso 1 1 calc R U . . .
H90C H 0.532783 0.495279 0.935948 0.647 Uiso 1 1 calc R U . . .
O43 O 0.2195(18) 0.5002(14) 0.053(2) 0.173(13) Uani 0.365(3) 1 d . U P B 1
H43C H 0.206748 0.478406 0.075719 0.260 Uiso 0.365(3) 1 d R U P B 1
H43D H 0.228348 0.484596 0.021889 0.260 Uiso 0.365(3) 1 d R U P B 1
O43' O 0.251(3) 0.512(2) 0.108(4) 0.173(13) Uani 0.284(3) 1 d . U P C 2
H43E H 0.235557 0.521407 0.138385 0.259 Uiso 0.284(3) 1 d R U P C 2
H43F H 0.227247 0.507537 0.076195 0.259 Uiso 0.284(3) 1 d R U P C 2
O43" O 0.268(2) 0.562(2) 0.061(3) 0.173(13) Uani 0.351(3) 1 d . U P D 4
H43G H 0.249241 0.541554 0.080475 0.260 Uiso 0.351(3) 1 d R U P D 4
H43H H 0.244920 0.582954 0.042465 0.260 Uiso 0.351(3) 1 d R U P D 4

loop_
_atom_site_aniso_label
_atom_site_aniso_U_11
_atom_site_aniso_U_22
_atom_site_aniso_U_33
_atom_site_aniso_U_23
_atom_site_aniso_U_13
_atom_site_aniso_U_12
W1 0.03387(19) 0.0519(2) 0.0496(2) 0.00706(16) 0.00445(15) -0.00061(15)
W2 0.0386(2) 0.0496(2) 0.0719(3) 0.01044(19) 0.01310(18) 0.00736(16)
W3 0.0521(3) 0.0473(2) 0.0769(3) -0.0074(2) 0.0196(2) 0.00146(18)
W4 0.0564(3) 0.0599(3) 0.0508(2) -0.00799(18) 0.01163(19) -0.00674(19)
W5 0.0394(2) 0.0537(2) 0.0441(2) 0.00440(16) 0.00898(15) -0.00021(15)
W6 0.03772(19) 0.0444(2) 0.0452(2) 0.00247(15) 0.00925(15) 0.00060(14)
W7 0.0413(2) 0.0557(2) 0.0754(3) 0.0014(2) 0.0223(2) 0.00774(17)
W8 0.0479(2) 0.0602(3) 0.0552(2) 0.00094(18) 0.02148(18) 0.00134(18)
W9 0.03491(19) 0.0540(2) 0.0608(2) 0.00357(18) 0.01492(17) -0.00149(15)
Hf1 0.03249(19) 0.0507(2) 0.0520(2) 0.00593(17) 0.00883(16) -0.00096(15)
P1 0.0353(10) 0.0446(11) 0.0514(11) 0.0012(9) 0.0125(8) 0.0019(8)
Si1 0.0373(11) 0.0531(13) 0.0528(13) 0.0079(10) 0.0065(9) 0.0024(9)
Si2 0.0468(13) 0.0557(14) 0.0625(15) -0.0071(12) 0.0080(11) -0.0072(11)
Si3 0.0374(11) 0.0501(12) 0.0524(12) 0.0058(10) 0.0119(9) 0.0057(9)
O1 0.034(3) 0.067(4) 0.064(4) 0.016(3) -0.004(3) 0.000(3)
O2 0.041(3) 0.069(5) 0.100(6) 0.014(4) 0.019(4) 0.010(3)
O3 0.064(5) 0.065(5) 0.093(6) -0.006(4) 0.019(4) 0.003(4)
O4 0.077(5) 0.076(5) 0.069(5) -0.019(4) 0.022(4) -0.017(4)
O5 0.046(3) 0.075(4) 0.055(4) 0.004(3) 0.012(3) -0.001(3)
O6 0.045(3) 0.050(3) 0.061(4) 0.003(3) 0.015(3) -0.003(3)
O7 0.049(4) 0.074(5) 0.097(6) 0.006(4) 0.031(4) 0.010(3)
O8 0.064(4) 0.071(5) 0.067(4) -0.007(3) 0.032(4) 0.003(4)
O9 0.039(3) 0.079(5) 0.060(4) 0.007(3) 0.013(3) 0.004(3)
O10 0.035(3) 0.057(4) 0.066(4) 0.007(3) 0.004(3) 0.000(3)
O11 0.033(3) 0.042(3) 0.054(3) 0.001(2) 0.013(2) -0.001(2)
O12 0.035(3) 0.054(3) 0.051(3) 0.002(3) 0.013(2) -0.006(2)
O13 0.037(3) 0.052(3) 0.058(3) 0.004(3) 0.011(3) 0.001(2)
O14 0.033(3) 0.060(4) 0.046(3) 0.003(3) 0.006(2) 0.002(2)
O15 0.040(3) 0.051(4) 0.079(5) 0.007(3) 0.012(3) 0.006(3)
O16 0.041(3) 0.054(4) 0.075(4) 0.001(3) 0.013(3) 0.014(3)
O17 0.041(3) 0.050(3) 0.068(4) 0.006(3) 0.007(3) 0.001(3)
O18 0.064(4) 0.070(4) 0.064(4) -0.015(3) 0.021(3) -0.004(4)
O19 0.041(3) 0.046(3) 0.050(3) -0.001(2) 0.007(2) -0.001(2)
O20 0.065(4) 0.056(4) 0.071(4) -0.007(3) 0.027(4) 0.008(3)
O21 0.061(4) 0.051(4) 0.078(5) -0.004(3) 0.015(4) 0.000(3)
O22 0.053(4) 0.055(4) 0.043(3) 0.001(3) 0.012(3) -0.003(3)
O23 0.059(4) 0.063(4) 0.057(4) -0.010(3) 0.021(3) 0.003(3)
O24 0.048(4) 0.062(4) 0.061(4) -0.006(3) 0.005(3) -0.008(3)
O25 0.043(3) 0.047(3) 0.050(3) 0.008(2) 0.014(2) 0.001(2)
O26 0.032(3) 0.046(3) 0.043(3) 0.000(2) 0.006(2) 0.002(2)
O27 0.050(3) 0.055(4) 0.049(3) 0.002(3) 0.011(3) 0.002(3)
O28 0.044(3) 0.050(3) 0.053(3) 0.010(3) 0.008(3) 0.003(3)
O29 0.038(3) 0.054(3) 0.051(3) 0.005(3) 0.001(2) -0.003(2)
O30 0.039(3) 0.049(3) 0.050(3) 0.007(3) 0.014(2) 0.004(2)
O31 0.050(4) 0.073(4) 0.063(4) 0.001(3) 0.025(3) 0.005(3)
O32 0.034(3) 0.052(3) 0.056(3) -0.001(3) 0.016(2) 0.000(2)
O33 0.044(3) 0.061(4) 0.066(4) 0.004(3) 0.024(3) -0.002(3)
O34 0.028(3) 0.060(4) 0.079(4) 0.004(3) 0.013(3) 0.003(3)
O35 0.033(3) 0.053(3) 0.063(4) 0.008(3) 0.009(3) 0.003(2)
O36 0.049(3) 0.050(3) 0.060(4) -0.004(3) 0.008(3) 0.000(3)
O37 0.036(3) 0.048(3) 0.054(3) 0.004(3) 0.007(2) -0.005(2)
O38 0.047(3) 0.064(4) 0.060(4) 0.000(3) 0.020(3) 0.003(3)
O39 0.022(2) 0.060(4) 0.066(4) 0.022(3) 0.009(2) -0.003(2)
O40 0.051(4) 0.058(4) 0.053(3) 0.000(3) 0.015(3) -0.001(3)
O41 0.089(6) 0.103(7) 0.070(5) 0.028(5) 0.010(5) 0.019(5)
O42 0.32(4) 0.15(2) 0.144(15) 0.037(16) 0.064(19) 0.10(2)
C95 0.23(4) 0.25(5) 0.136(19) 0.02(3) 0.04(2) 0.07(3)
C96 0.16(3) 0.12(2) 0.162(18) 0.006(16) 0.039(18) -0.022(19)
C97 0.130(19) 0.094(15) 0.156(19) 0.004(12) 0.008(15) -0.049(11)
C98 0.16(2) 0.059(11) 0.157(16) 0.020(12) 0.031(15) -0.015(11)
N1 0.055(5) 0.059(5) 0.056(4) 0.012(4) 0.004(4) 0.001(4)
N2 0.39(3) 0.44(3) 0.29(2) -0.29(2) 0.136(18) -0.08(2)
C43 0.34(3) 0.51(4) 0.32(3) -0.25(3) 0.15(2) -0.10(3)
C44 0.34(3) 0.51(4) 0.36(3) -0.22(3) 0.13(2) -0.12(3)
C45 0.28(3) 0.48(4) 0.29(3) -0.21(3) 0.190(18) -0.11(3)
C46 0.25(3) 0.47(4) 0.26(3) -0.17(3) 0.15(2) -0.08(2)
C47 0.24(3) 0.47(4) 0.25(3) -0.15(3) 0.15(2) -0.09(3)
C48 0.26(4) 0.50(5) 0.32(4) -0.09(4) 0.13(3) -0.09(4)
N3 0.081(9) 0.336(19) 0.187(15) 0.046(12) 0.023(9) -0.047(12)
C67 0.100(14) 0.306(18) 0.23(2) 0.036(16) 0.077(15) -0.009(14)
C68 0.097(15) 0.317(18) 0.28(3) 0.059(18) 0.044(18) -0.024(14)
C69 0.101(13) 0.297(17) 0.253(18) 0.036(15) 0.037(14) -0.014(13)
C70 0.077(13) 0.39(3) 0.27(2) 0.00(2) 0.068(17) -0.038(17)
C71 0.13(2) 0.38(3) 0.34(4) -0.05(3) 0.00(3) -0.05(2)
C72 0.20(4) 0.51(5) 0.37(5) -0.12(4) 0.02(4) -0.05(4)
C1 0.065(6) 0.057(5) 0.051(5) 0.012(4) 0.010(4) -0.001(5)
C2 0.061(6) 0.078(7) 0.060(6) 0.002(5) 0.005(5) -0.007(5)
C3 0.086(9) 0.098(10) 0.063(7) -0.007(6) 0.027(6) 0.001(7)
C4 0.120(14) 0.136(15) 0.057(7) 0.017(8) -0.007(8) -0.014(11)
C5 0.130(15) 0.127(14) 0.066(8) 0.029(8) 0.012(9) 0.041(12)
C6 0.081(9) 0.115(11) 0.067(7) 0.021(7) 0.005(6) 0.026(8)
C13 0.045(5) 0.067(6) 0.068(6) 0.004(5) 0.009(4) 0.015(4)
C14 0.067(7) 0.086(9) 0.090(9) 0.000(7) 0.026(6) 0.024(6)
C15 0.084(9) 0.089(10) 0.116(12) -0.024(9) 0.036(9) 0.020(8)
C16 0.101(12) 0.077(9) 0.161(17) -0.018(10) 0.020(11) 0.035(9)
C17 0.103(12) 0.082(10) 0.144(15) -0.015(10) -0.007(11) 0.040(9)
C18 0.100(11) 0.079(9) 0.107(11) 0.016(8) 0.027(9) 0.035(8)
C19 0.065(6) 0.063(6) 0.061(6) 0.003(5) 0.004(5) -0.003(5)
C20 0.076(8) 0.077(8) 0.071(7) 0.013(6) 0.003(6) -0.019(6)
C21 0.058(7) 0.113(11) 0.086(9) 0.001(8) -0.010(6) 0.002(7)
C22 0.088(10) 0.135(14) 0.087(10) 0.026(9) -0.011(8) -0.037(10)
C23 0.093(12) 0.147(17) 0.105(12) 0.006(11) -0.019(10) -0.026(11)
C24 0.113(16) 0.20(3) 0.146(19) -0.009(17) -0.051(15) -0.034(16)
C25 0.062(6) 0.064(6) 0.058(6) 0.011(5) 0.012(5) -0.002(5)
C26 0.067(7) 0.083(8) 0.058(6) 0.002(5) 0.018(5) -0.001(6)
C27 0.090(9) 0.078(8) 0.090(9) 0.005(7) 0.035(8) 0.000(7)
C28 0.094(10) 0.087(9) 0.099(10) -0.009(8) 0.037(8) -0.010(8)
C29 0.157(18) 0.098(12) 0.095(11) 0.007(9) 0.044(12) 0.022(11)
C30 0.16(2) 0.128(16) 0.100(12) -0.021(11) 0.055(13) -0.017(14)
C31 0.057(6) 0.066(6) 0.049(5) 0.012(4) 0.007(4) -0.011(5)
C32 0.067(7) 0.084(8) 0.061(6) 0.003(5) 0.010(5) 0.005(6)
C33 0.069(8) 0.159(15) 0.055(6) -0.007(8) 0.010(6) -0.026(9)
C34 0.081(9) 0.117(12) 0.078(9) 0.014(8) -0.010(7) -0.020(8)
C35 0.100(12) 0.101(12) 0.111(12) 0.002(9) -0.001(10) -0.022(9)
C36 0.105(15) 0.20(3) 0.15(2) 0.038(18) 0.023(14) -0.066(16)
C37 0.056(6) 0.062(6) 0.065(6) 0.010(5) 0.013(5) 0.003(5)
C38 0.075(8) 0.094(9) 0.072(7) 0.027(7) 0.028(6) 0.010(7)
C39 0.050(6) 0.110(10) 0.067(7) 0.022(6) 0.020(5) 0.002(6)
C40 0.080(9) 0.127(14) 0.100(11) 0.045(10) 0.036(8) 0.032(9)
C41 0.107(14) 0.145(18) 0.116(14) 0.007(13) 0.028(11) 0.037(13)
C42 0.132(17) 0.156(19) 0.108(14) -0.043(13) 0.014(12) 0.035(15)
C91 0.064(7) 0.083(8) 0.080(8) 0.011(6) 0.012(6) 0.008(6)
C92 0.063(8) 0.128(13) 0.097(10) 0.034(9) 0.011(7) -0.006(8)
C93 0.063(7) 0.067(7) 0.085(8) 0.000(6) 0.014(6) -0.002(5)
C94 0.070(8) 0.152(16) 0.075(8) 0.016(9) 0.014(7) 0.010(9)
C7 0.057(8) 0.063(8) 0.057(10) -0.006(8) 0.014(8) -0.001(8)
C8 0.062(8) 0.075(9) 0.054(10) -0.010(9) 0.012(8) -0.003(8)
C9 0.067(9) 0.076(10) 0.091(15) -0.019(11) 0.014(11) -0.013(9)
C10 0.069(7) 0.074(8) 0.084(10) -0.021(8) 0.013(7) -0.014(7)
C11 0.070(8) 0.070(8) 0.085(11) -0.020(8) 0.016(8) -0.014(7)
C12 0.056(12) 0.058(10) 0.065(13) -0.007(9) 0.014(10) -0.004(10)
C7' 0.053(7) 0.059(7) 0.057(8) -0.005(6) 0.013(6) 0.000(6)
C8' 0.054(7) 0.070(7) 0.049(8) -0.010(7) 0.013(6) 0.001(6)
C9' 0.070(8) 0.077(9) 0.091(11) -0.021(8) 0.011(8) -0.010(7)
C10' 0.073(7) 0.077(8) 0.080(10) -0.021(7) 0.011(7) -0.016(7)
C11' 0.071(8) 0.069(8) 0.088(10) -0.019(8) 0.017(8) -0.011(7)
C12' 0.055(10) 0.069(11) 0.100(17) -0.028(11) 0.013(10) -0.001(7)
C7" 0.055(7) 0.065(7) 0.054(8) -0.006(6) 0.015(6) -0.004(7)
C8" 0.066(10) 0.078(11) 0.055(9) -0.012(8) 0.013(8) -0.015(9)
C9" 0.076(10) 0.080(10) 0.079(11) -0.018(8) 0.003(9) -0.021(9)
C10" 0.071(8) 0.073(7) 0.084(10) -0.021(7) 0.013(7) -0.016(7)
C11" 0.066(9) 0.068(9) 0.083(10) -0.021(8) 0.016(8) -0.017(8)
C12" 0.050(9) 0.060(8) 0.063(9) -0.006(7) 0.015(7) -0.004(7)
C49 0.48(4) 0.50(4) 0.31(2) -0.26(3) 0.17(2) -0.05(3)
C50 0.49(4) 0.51(4) 0.37(3) -0.19(3) 0.21(3) 0.00(4)
C51 0.55(5) 0.53(5) 0.35(4) -0.15(4) 0.24(3) 0.01(4)
C52 0.56(6) 0.56(6) 0.43(5) -0.08(4) 0.22(4) 0.00(5)
C53 0.56(6) 0.58(6) 0.50(6) -0.04(5) 0.19(5) 0.01(5)
C54 0.55(8) 0.64(9) 0.60(8) 0.02(7) 0.24(7) 0.04(7)
C55 0.36(3) 0.41(3) 0.28(3) -0.23(2) 0.10(2) -0.10(2)
C56 0.32(3) 0.37(3) 0.29(3) -0.17(2) 0.08(2) -0.24(2)
C57 0.31(3) 0.34(3) 0.20(3) -0.11(2) 0.05(2) -0.23(2)
C58 0.36(3) 0.35(4) 0.19(3) -0.07(2) 0.10(2) -0.20(2)
C59 0.33(3) 0.33(4) 0.22(3) -0.02(3) 0.09(3) -0.21(3)
C60 0.40(5) 0.42(6) 0.30(5) -0.01(4) 0.03(4) -0.16(4)
C61 0.36(3) 0.43(3) 0.31(2) -0.28(2) 0.10(2) -0.06(2)
C62 0.33(3) 0.42(3) 0.31(3) -0.29(2) 0.10(3) -0.07(3)
C63 0.36(4) 0.42(4) 0.36(4) -0.25(3) 0.08(3) -0.05(3)
C64 0.35(4) 0.44(4) 0.36(4) -0.26(3) 0.03(3) -0.07(4)
C65 0.31(4) 0.47(5) 0.38(4) -0.21(4) 0.02(3) -0.09(4)
C66 0.36(6) 0.49(7) 0.47(7) -0.17(5) 0.00(5) -0.08(6)
C73 0.112(15) 0.29(2) 0.147(14) 0.097(13) -0.003(11) 0.013(16)
C74 0.17(2) 0.33(3) 0.159(18) 0.076(17) -0.016(15) 0.00(2)
C75 0.22(3) 0.32(3) 0.18(2) 0.071(19) 0.018(18) -0.01(2)
C76 0.25(3) 0.31(4) 0.20(3) 0.05(2) -0.01(2) 0.02(3)
C77 0.31(4) 0.33(4) 0.30(4) 0.02(3) -0.05(3) -0.02(3)
C78 0.36(6) 0.40(6) 0.37(5) -0.05(5) -0.14(4) 0.05(5)
C79 0.086(11) 0.43(3) 0.25(2) 0.09(2) 0.052(14) 0.003(18)
C80 0.24(3) 0.55(4) 0.25(3) 0.07(3) 0.11(2) 0.03(3)
C81 0.24(3) 0.54(4) 0.26(3) 0.06(3) 0.08(3) 0.05(3)
C82 0.118(19) 0.49(4) 0.20(2) 0.12(2) 0.047(18) 0.11(2)
C83 0.13(2) 0.52(4) 0.21(3) 0.11(3) 0.032(19) 0.13(2)
C84 0.24(4) 0.41(6) 0.32(4) -0.11(4) 0.12(4) -0.05(4)
C85 0.067(9) 0.39(3) 0.193(18) 0.041(17) 0.032(10) -0.028(16)
C86 0.21(3) 0.46(4) 0.29(3) 0.12(2) 0.03(2) 0.06(3)
C87 0.23(3) 0.47(4) 0.33(3) 0.12(3) -0.02(2) 0.16(3)
C88 0.32(4) 0.49(5) 0.35(4) 0.09(3) -0.01(3) 0.14(4)
C89 0.36(5) 0.51(5) 0.34(4) 0.10(4) 0.01(3) 0.15(4)
C90 0.44(7) 0.53(7) 0.29(5) 0.12(4) -0.03(5) 0.09(6)
O43 0.16(3) 0.15(2) 0.24(3) -0.08(2) 0.13(2) -0.057(18)
O43' 0.16(3) 0.15(2) 0.24(3) -0.07(2) 0.13(2) -0.057(19)
O43" 0.16(3) 0.15(2) 0.24(3) -0.07(2) 0.13(2) -0.057(19)

loop_
_atom_type_symbol
_atom_type_description
_atom_type_scat_dispersion_real
_atom_type_scat_dispersion_imag
_atom_type_scat_source
C C 0.0181 0.0091 'International Tables Vol C Tables 4.2.6.8 and 6.1.1.4'
H H 0.0000 0.0000 'International Tables Vol C Tables 4.2.6.8 and 6.1.1.4'
Hf Hf -6.1794 4.9776 'International Tables Vol C Tables 4.2.6.8 and 6.1.1.4'
N N 0.0311 0.0180 'International Tables Vol C Tables 4.2.6.8 and 6.1.1.4'
O O 0.0492 0.0322 'International Tables Vol C Tables 4.2.6.8 and 6.1.1.4'
P P 0.2955 0.4335 'International Tables Vol C Tables 4.2.6.8 and 6.1.1.4'
Si Si 0.2541 0.3302 'International Tables Vol C Tables 4.2.6.8 and 6.1.1.4'
W W -5.4734 5.5774 'International Tables Vol C Tables 4.2.6.8 and 6.1.1.4'

loop_
_geom_angle_atom_site_label_1
_geom_angle_atom_site_label_2
_geom_angle_atom_site_label_3
_geom_angle
_geom_angle_site_symmetry_1
_geom_angle_site_symmetry_3
_geom_angle_publ_flag
O1 W1 O10 100.0(3) . . ?
O1 W1 O11 173.5(3) . . ?
O1 W1 O12 100.9(3) . . ?
O1 W1 O13 100.7(3) . . ?
O1 W1 O14 99.5(3) . . ?
O10 W1 O11 74.4(2) . . ?
O10 W1 O12 159.0(3) . . ?
O10 W1 O14 88.3(3) . . ?
O12 W1 O11 84.6(2) . . ?
O12 W1 O14 87.7(2) . . ?
O13 W1 O10 89.9(3) . . ?
O13 W1 O11 82.8(2) . . ?
O13 W1 O12 86.8(3) . . ?
O13 W1 O14 159.7(3) . . ?
O14 W1 O11 77.2(2) . . ?
O2 W2 O10 100.6(4) . . ?
O2 W2 O11 173.6(3) . . ?
O2 W2 O15 102.3(4) . . ?
O2 W2 O16 99.9(3) . . ?
O2 W2 O17 99.4(3) . . ?
O10 W2 O11 73.2(2) . . ?
O15 W2 O10 157.0(3) . . ?
O15 W2 O11 83.9(2) . . ?
O15 W2 O16 86.4(3) . . ?
O15 W2 O17 91.3(3) . . ?
O16 W2 O10 87.6(3) . . ?
O16 W2 O11 81.6(2) . . ?
O17 W2 O10 87.1(3) . . ?
O17 W2 O11 78.9(2) . . ?
O17 W2 O16 160.6(3) . . ?
O3 W3 O15 101.7(4) . . ?
O3 W3 O18 100.1(4) . . ?
O3 W3 O19 173.8(4) . . ?
O3 W3 O20 99.6(4) . . ?
O3 W3 O21 100.8(4) . . ?
O15 W3 O19 84.4(2) . . ?
O15 W3 O21 89.7(3) . . ?
O18 W3 O15 158.2(3) . . ?
O18 W3 O19 73.9(3) . . ?
O18 W3 O20 89.0(3) . . ?
O18 W3 O21 88.4(3) . . ?
O20 W3 O15 85.3(3) . . ?
O20 W3 O19 82.0(3) . . ?
O20 W3 O21 159.6(3) . . ?
O21 W3 O19 77.8(3) . . ?
O4 W4 O18 100.1(4) . . ?
O4 W4 O19 173.4(3) . . ?
O4 W4 O22 101.2(4) . . ?
O4 W4 O23 99.7(4) . . ?
O4 W4 O24 100.6(4) . . ?
O18 W4 O19 73.4(3) . . ?
O22 W4 O18 158.3(3) . . ?
O22 W4 O19 85.3(2) . . ?
O22 W4 O23 86.7(3) . . ?
O22 W4 O24 92.2(3) . . ?
O23 W4 O18 85.9(3) . . ?
O23 W4 O19 81.4(3) . . ?
O24 W4 O18 87.6(3) . . ?
O24 W4 O19 78.0(3) . . ?
O24 W4 O23 159.4(3) . . ?
O5 W5 O22 102.8(3) . . ?
O5 W5 O25 100.8(3) . . ?
O5 W5 O26 173.8(3) . . ?
O5 W5 O27 100.0(3) . . ?
O5 W5 O28 99.6(3) . . ?
O22 W5 O26 83.2(2) . . ?
O25 W5 O22 156.3(3) . . ?
O25 W5 O26 73.2(2) . . ?
O25 W5 O27 89.0(3) . . ?
O25 W5 O28 88.1(3) . . ?
O27 W5 O22 85.9(3) . . ?
O27 W5 O26 81.7(2) . . ?
O27 W5 O28 160.4(3) . . ?
O28 W5 O22 89.0(3) . . ?
O28 W5 O26 78.9(2) . . ?
O6 W6 O12 100.8(3) . . ?
O6 W6 O25 100.6(3) . . ?
O6 W6 O26 173.6(3) . . ?
O6 W6 O29 100.6(3) . . ?
O6 W6 O30 99.1(3) . . ?
O12 W6 O25 158.6(3) . . ?
O12 W6 O26 84.7(2) . . ?
O12 W6 O30 88.8(2) . . ?
O25 W6 O26 74.0(2) . . ?
O25 W6 O30 88.6(3) . . ?
O29 W6 O12 86.6(3) . . ?
O29 W6 O25 88.7(3) . . ?
O29 W6 O26 82.8(2) . . ?
O29 W6 O30 160.3(3) . . ?
O30 W6 O26 77.7(2) . . ?
O7 W7 O16 102.7(4) . . ?
O7 W7 O20 103.7(4) . . ?
O7 W7 O31 99.9(4) . . ?
O7 W7 O32 169.7(3) . . ?
O7 W7 O34 100.0(3) . . ?
O16 W7 O20 85.0(3) . . ?
O16 W7 O31 157.3(3) . . ?
O16 W7 O32 85.1(2) . . ?
O16 W7 O34 89.6(3) . . ?
O20 W7 O31 89.0(3) . . ?
O20 W7 O32 83.4(3) . . ?
O20 W7 O34 156.3(3) . . ?
O31 W7 O32 72.5(3) . . ?
O34 W7 O31 87.2(3) . . ?
O34 W7 O32 73.2(2) . . ?
O8 W8 O23 103.6(3) . . ?
O8 W8 O27 102.0(3) . . ?
O8 W8 O31 100.4(3) . . ?
O8 W8 O32 170.0(3) . . ?
O8 W8 O33 100.1(3) . . ?
O23 W8 O27 85.9(3) . . ?
O23 W8 O31 90.3(3) . . ?
O23 W8 O32 84.1(3) . . ?
O23 W8 O33 156.2(3) . . ?
O27 W8 O32 84.7(2) . . ?
O27 W8 O33 87.3(3) . . ?
O31 W8 O27 157.5(3) . . ?
O31 W8 O32 72.8(3) . . ?
O31 W8 O33 87.3(3) . . ?
O33 W8 O32 72.5(2) . . ?
O9 W9 O13 102.9(3) . . ?
O9 W9 O29 102.3(3) . . ?
O9 W9 O32 170.4(3) . . ?
O9 W9 O33 101.0(3) . . ?
O9 W9 O34 100.5(3) . . ?
O13 W9 O32 83.6(2) . . ?
O13 W9 O34 87.9(3) . . ?
O29 W9 O13 83.8(3) . . ?
O29 W9 O32 85.3(2) . . ?
O29 W9 O34 157.0(3) . . ?
O33 W9 O13 156.1(3) . . ?
O33 W9 O29 90.3(3) . . ?
O33 W9 O32 72.8(3) . . ?
O33 W9 O34 88.7(3) . . ?
O34 W9 O32 72.5(2) . . ?
O35 Hf1 Hf1 128.31(18) . 3_566 ?
O35 Hf1 O36 101.7(3) . . ?
O35 Hf1 O38 80.5(3) . . ?
O35 Hf1 O39 158.6(3) . 3_566 ?
O35 Hf1 O39 94.1(2) . . ?
O36 Hf1 Hf1 96.99(19) . 3_566 ?
O36 Hf1 O38 176.3(3) . . ?
O36 Hf1 O39 95.2(3) . 3_566 ?
O36 Hf1 O39 96.1(3) . . ?
O37 Hf1 Hf1 123.21(17) . 3_566 ?
O37 Hf1 O35 100.5(3) . . ?
O37 Hf1 O36 99.7(3) . . ?
O37 Hf1 O38 82.7(3) . . ?
O37 Hf1 O39 155.7(2) . . ?
O37 Hf1 O39 89.3(2) . 3_566 ?
O38 Hf1 Hf1 79.28(18) . 3_566 ?
O39 Hf1 Hf1 35.17(15) 3_566 3_566 ?
O39 Hf1 Hf1 35.81(15) . 3_566 ?
O39 Hf1 O38 81.9(3) 3_566 . ?
O39 Hf1 O38 80.7(3) . . ?
O39 Hf1 O39 71.0(3) . 3_566 ?
O11 P1 O19 111.0(3) . . ?
O11 P1 O26 112.5(3) . . ?
O11 P1 O32 107.3(3) . . ?
O19 P1 O32 107.2(4) . . ?
O26 P1 O19 111.7(3) . . ?
O26 P1 O32 106.8(3) . . ?
O14 Si1 C1 106.8(4) . . ?
O17 Si1 O14 107.8(3) . . ?
O17 Si1 C1 107.5(4) . . ?
O35 Si1 O14 111.7(3) . . ?
O35 Si1 O17 109.8(4) . . ?
O35 Si1 C1 112.9(4) . . ?
O21 Si2 O24 107.0(4) . . ?
O21 Si2 C7 104.8(19) . . ?
O21 Si2 C7' 104.3(6) . . ?
O21 Si2 C7" 116.7(10) . . ?
O24 Si2 C7 97.9(18) . . ?
O24 Si2 C7' 113.3(7) . . ?
O24 Si2 C7" 102.6(7) . . ?
O36 Si2 O21 111.6(4) . . ?
O36 Si2 O24 111.2(4) . . ?
O36 Si2 C7 123(2) . . ?
O36 Si2 C7' 109.3(7) . . ?
O36 Si2 C7" 107.4(9) . . ?
O28 Si3 O30 108.5(3) . . ?
O28 Si3 C13 108.7(4) . . ?
O30 Si3 C13 107.4(4) . . ?
O37 Si3 O28 109.3(3) . . ?
O37 Si3 O30 110.5(3) . . ?
O37 Si3 C13 112.3(4) . . ?
W1 O10 W2 121.6(3) . . ?
W1 O11 W2 90.4(2) . . ?
P1 O11 W1 127.5(3) . . ?
P1 O11 W2 128.6(3) . . ?
W6 O12 W1 148.2(3) . . ?
W1 O13 W9 152.1(4) . . ?
Si1 O14 W1 134.4(4) . . ?
W2 O15 W3 151.1(4) . . ?
W7 O16 W2 151.2(4) . . ?
Si1 O17 W2 135.9(4) . . ?
W3 O18 W4 121.3(4) . . ?
W4 O19 W3 90.8(2) . . ?
P1 O19 W3 127.9(3) . . ?
P1 O19 W4 127.8(4) . . ?
W3 O20 W7 152.4(4) . . ?
Si2 O21 W3 137.3(5) . . ?
W4 O22 W5 151.2(4) . . ?
W8 O23 W4 150.7(4) . . ?
Si2 O24 W4 136.9(4) . . ?
W5 O25 W6 122.1(3) . . ?
W6 O26 W5 90.1(2) . . ?
P1 O26 W5 128.6(3) . . ?
P1 O26 W6 128.7(3) . . ?
W5 O27 W8 151.1(4) . . ?
Si3 O28 W5 134.2(4) . . ?
W9 O29 W6 151.9(4) . . ?
Si3 O30 W6 133.8(4) . . ?
W8 O31 W7 123.8(3) . . ?
W7 O32 W9 90.8(2) . . ?
W8 O32 W7 90.9(2) . . ?
W8 O32 W9 90.7(2) . . ?
P1 O32 W7 124.9(3) . . ?
P1 O32 W8 124.8(3) . . ?
P1 O32 W9 124.4(3) . . ?
W9 O33 W8 123.9(3) . . ?
W7 O34 W9 123.5(3) . . ?
Si1 O35 Hf1 174.6(4) . . ?
Si2 O36 Hf1 165.1(4) . . ?
Si3 O37 Hf1 169.3(4) . . ?
Hf1 O38 H38A 109.5 . . ?
Hf1 O38 H38B 109.2 . . ?
H38A O38 H38B 109.5 . . ?
Hf1 O39 Hf1 109.0(3) . 3_566 ?
Hf1 O39 H39 124.0 . . ?
Hf1 O39 H39 113.9 3_566 . ?
H40C O40 H40D 102.2 . . ?
C91 O41 C93 107.6(10) . . ?
C95 O42 C98 112(3) . . ?
O42 C95 H95A 110.8 . . ?
O42 C95 H95B 110.8 . . ?
O42 C95 C96 105(3) . . ?
H95A C95 H95B 108.9 . . ?
C96 C95 H95A 110.8 . . ?
C96 C95 H95B 110.8 . . ?
C95 C96 H96A 111.3 . . ?
C95 C96 H96B 111.3 . . ?
C95 C96 C97 102(2) . . ?
H96A C96 H96B 109.2 . . ?
C97 C96 H96A 111.3 . . ?
C97 C96 H96B 111.3 . . ?
C96 C97 H97A 111.6 . . ?
C96 C97 H97B 111.6 . . ?
H97A C97 H97B 109.4 . . ?
C98 C97 C96 100.6(18) . . ?
C98 C97 H97A 111.6 . . ?
C98 C97 H97B 111.6 . . ?
O42 C98 C97 109(2) . . ?
O42 C98 H98A 109.8 . . ?
O42 C98 H98B 109.8 . . ?
C97 C98 H98A 109.8 . . ?
C97 C98 H98B 109.8 . . ?
H98A C98 H98B 108.3 . . ?
C25 N1 C19 110.5(8) . . ?
C25 N1 C31 111.5(9) . . ?
C25 N1 C37 107.8(8) . . ?
C31 N1 C19 105.8(8) . . ?
C31 N1 C37 109.7(8) . . ?
C37 N1 C19 111.6(8) . . ?
C43 N2 C49 109.3(5) . . ?
C43 N2 C61 109.3(5) . . ?
C49 N2 C61 109.0(5) . . ?
C55 N2 C43 109.9(5) . . ?
C55 N2 C49 109.8(6) . . ?
C55 N2 C61 109.6(6) . . ?
N2 C43 H43A 106.7 . . ?
N2 C43 H43B 106.7 . . ?
H43A C43 H43B 106.6 . . ?
C44 C43 N2 122.5(16) . . ?
C44 C43 H43A 106.7 . . ?
C44 C43 H43B 106.7 . . ?
C43 C44 H44A 107.2 . . ?
C43 C44 H44B 107.2 . . ?
H44A C44 H44B 106.9 . . ?
C45 C44 C43 120(2) . . ?
C45 C44 H44A 107.2 . . ?
C45 C44 H44B 107.2 . . ?
C44 C45 H45A 107.6 . . ?
C44 C45 H45B 107.7 . . ?
H45A C45 H45B 107.1 . . ?
C46 C45 C44 118.7(19) . . ?
C46 C45 H45A 107.6 . . ?
C46 C45 H45B 107.6 . . ?
C45 C46 H46A 108.6 . . ?
C45 C46 H46B 108.6 . . ?
C45 C46 C47 114.5(17) . . ?
H46A C46 H46B 107.6 . . ?
C47 C46 H46A 108.6 . . ?
C47 C46 H46B 108.6 . . ?
C46 C47 H47A 110.4 . . ?
C46 C47 H47B 110.4 . . ?
C46 C47 C48 106.7(19) . . ?
H47A C47 H47B 108.6 . . ?
C48 C47 H47A 110.4 . . ?
C48 C47 H47B 110.4 . . ?
C47 C48 H48A 109.5 . . ?
C47 C48 H48B 109.5 . . ?
C47 C48 H48C 109.5 . . ?
H48A C48 H48B 109.5 . . ?
H48A C48 H48C 109.5 . . ?
H48B C48 H48C 109.5 . . ?
C67 N3 C73 107.9(7) . . ?
C67 N3 C85 109.6(7) . . ?
C79 N3 C67 112.0(7) . . ?
C79 N3 C73 109.8(7) . . ?
C79 N3 C85 110.2(7) . . ?
C85 N3 C73 107.1(7) . . ?
N3 C67 H67A 101.1 . . ?
N3 C67 H67B 101.1 . . ?
H67A C67 H67B 104.5 . . ?
C68 C67 N3 143.3(16) . . ?
C68 C67 H67A 101.1 . . ?
C68 C67 H67B 101.1 . . ?
C67 C68 H68A 105.1 . . ?
C67 C68 H68B 105.1 . . ?
H68A C68 H68B 105.9 . . ?
C69 C68 C67 129(2) . . ?
C69 C68 H68A 105.1 . . ?
C69 C68 H68B 105.1 . . ?
C68 C69 H69A 106.7 . . ?
C68 C69 H69B 106.7 . . ?
H69A C69 H69B 106.6 . . ?
C70 C69 C68 123(2) . . ?
C70 C69 H69A 106.7 . . ?
C70 C69 H69B 106.7 . . ?
C69 C70 H70A 108.5 . . ?
C69 C70 H70B 108.5 . . ?
C69 C70 C71 115(2) . . ?
H70A C70 H70B 107.5 . . ?
C71 C70 H70A 108.5 . . ?
C71 C70 H70B 108.5 . . ?
C70 C71 H71A 110.0 . . ?
C70 C71 H71B 110.0 . . ?
C70 C71 C72 109(3) . . ?
H71A C71 H71B 108.4 . . ?
C72 C71 H71A 110.0 . . ?
C72 C71 H71B 110.0 . . ?
C71 C72 H72A 109.5 . . ?
C71 C72 H72B 109.5 . . ?
C71 C72 H72C 109.5 . . ?
H72A C72 H72B 109.5 . . ?
H72A C72 H72C 109.5 . . ?
H72B C72 H72C 109.5 . . ?
Si1 C1 H1 107.3 . . ?
C2 C1 Si1 113.3(7) . . ?
C2 C1 H1 107.3 . . ?
C2 C1 C6 110.2(10) . . ?
C6 C1 Si1 111.1(8) . . ?
C6 C1 H1 107.3 . . ?
C1 C2 H2A 109.0 . . ?
C1 C2 H2B 109.0 . . ?
H2A C2 H2B 107.8 . . ?
C3 C2 C1 112.8(10) . . ?
C3 C2 H2A 109.0 . . ?
C3 C2 H2B 109.0 . . ?
C2 C3 H3A 108.7 . . ?
C2 C3 H3B 108.7 . . ?
H3A C3 H3B 107.6 . . ?
C4 C3 C2 114.1(13) . . ?
C4 C3 H3A 108.7 . . ?
C4 C3 H3B 108.7 . . ?
C3 C4 H4A 109.0 . . ?
C3 C4 H4B 109.0 . . ?
H4A C4 H4B 107.8 . . ?
C5 C4 C3 112.9(14) . . ?
C5 C4 H4A 109.0 . . ?
C5 C4 H4B 109.0 . . ?
C4 C5 H5A 109.0 . . ?
C4 C5 H5B 109.0 . . ?
C4 C5 C6 112.8(13) . . ?
H5A C5 H5B 107.8 . . ?
C6 C5 H5A 109.0 . . ?
C6 C5 H5B 109.0 . . ?
C1 C6 H6A 109.3 . . ?
C1 C6 H6B 109.3 . . ?
C5 C6 C1 111.5(13) . . ?
C5 C6 H6A 109.3 . . ?
C5 C6 H6B 109.3 . . ?
H6A C6 H6B 108.0 . . ?
Si3 C13 H13 106.8 . . ?
C14 C13 Si3 112.5(7) . . ?
C14 C13 H13 106.8 . . ?
C18 C13 Si3 113.3(9) . . ?
C18 C13 H13 106.8 . . ?
C18 C13 C14 110.3(11) . . ?
C13 C14 H14A 109.4 . . ?
C13 C14 H14B 109.4 . . ?
C13 C14 C15 111.2(12) . . ?
H14A C14 H14B 108.0 . . ?
C15 C14 H14A 109.4 . . ?
C15 C14 H14B 109.4 . . ?
C14 C15 H15A 108.4 . . ?
C14 C15 H15B 108.4 . . ?
H15A C15 H15B 107.5 . . ?
C16 C15 C14 115.3(14) . . ?
C16 C15 H15A 108.4 . . ?
C16 C15 H15B 108.4 . . ?
C15 C16 H16A 109.3 . . ?
C15 C16 H16B 109.3 . . ?
C15 C16 C17 111.7(13) . . ?
H16A C16 H16B 107.9 . . ?
C17 C16 H16A 109.3 . . ?
C17 C16 H16B 109.3 . . ?
C16 C17 H17A 110.2 . . ?
C16 C17 H17B 110.2 . . ?
H17A C17 H17B 108.5 . . ?
C18 C17 C16 107.6(14) . . ?
C18 C17 H17A 110.2 . . ?
C18 C17 H17B 110.2 . . ?
C13 C18 C17 111.9(14) . . ?
C13 C18 H18A 109.2 . . ?
C13 C18 H18B 109.2 . . ?
C17 C18 H18A 109.2 . . ?
C17 C18 H18B 109.2 . . ?
H18A C18 H18B 107.9 . . ?
N1 C19 H19A 108.6 . . ?
N1 C19 H19B 108.6 . . ?
N1 C19 C20 114.6(9) . . ?
H19A C19 H19B 107.6 . . ?
C20 C19 H19A 108.6 . . ?
C20 C19 H19B 108.6 . . ?
C19 C20 H20A 109.7 . . ?
C19 C20 H20B 109.7 . . ?
H20A C20 H20B 108.2 . . ?
C21 C20 C19 110.0(11) . . ?
C21 C20 H20A 109.7 . . ?
C21 C20 H20B 109.7 . . ?
C20 C21 H21A 109.2 . . ?
C20 C21 H21B 109.2 . . ?
H21A C21 H21B 107.9 . . ?
C22 C21 C20 111.8(14) . . ?
C22 C21 H21A 109.2 . . ?
C22 C21 H21B 109.2 . . ?
C21 C22 H22A 108.4 . . ?
C21 C22 H22B 108.4 . . ?
H22A C22 H22B 107.5 . . ?
C23 C22 C21 115.4(17) . . ?
C23 C22 H22A 108.4 . . ?
C23 C22 H22B 108.4 . . ?
C22 C23 H23A 108.6 . . ?
C22 C23 H23B 108.6 . . ?
C22 C23 C24 115(2) . . ?
H23A C23 H23B 107.5 . . ?
C24 C23 H23A 108.6 . . ?
C24 C23 H23B 108.6 . . ?
C23 C24 H24A 109.5 . . ?
C23 C24 H24B 109.5 . . ?
C23 C24 H24C 109.5 . . ?
H24A C24 H24B 109.5 . . ?
H24A C24 H24C 109.5 . . ?
H24B C24 H24C 109.5 . . ?
N1 C25 H25A 108.6 . . ?
N1 C25 H25B 108.6 . . ?
N1 C25 C26 114.6(9) . . ?
H25A C25 H25B 107.6 . . ?
C26 C25 H25A 108.6 . . ?
C26 C25 H25B 108.6 . . ?
C25 C26 H26A 109.0 . . ?
C25 C26 H26B 109.0 . . ?
H26A C26 H26B 107.8 . . ?
C27 C26 C25 113.0(11) . . ?
C27 C26 H26A 109.0 . . ?
C27 C26 H26B 109.0 . . ?
C26 C27 H27A 109.4 . . ?
C26 C27 H27B 109.4 . . ?
C26 C27 C28 111.0(12) . . ?
H27A C27 H27B 108.0 . . ?
C28 C27 H27A 109.4 . . ?
C28 C27 H27B 109.4 . . ?
C27 C28 H28A 108.1 . . ?
C27 C28 H28B 108.1 . . ?
H28A C28 H28B 107.3 . . ?
C29 C28 C27 116.7(14) . . ?
C29 C28 H28A 108.1 . . ?
C29 C28 H28B 108.1 . . ?
C28 C29 H29A 109.4 . . ?
C28 C29 H29B 109.4 . . ?
C28 C29 C30 111.4(16) . . ?
H29A C29 H29B 108.0 . . ?
C30 C29 H29A 109.4 . . ?
C30 C29 H29B 109.4 . . ?
C29 C30 H30A 109.5 . . ?
C29 C30 H30B 109.5 . . ?
C29 C30 H30C 109.5 . . ?
H30A C30 H30B 109.5 . . ?
H30A C30 H30C 109.5 . . ?
H30B C30 H30C 109.5 . . ?
N1 C31 H31A 107.9 . . ?
N1 C31 H31B 107.9 . . ?
H31A C31 H31B 107.2 . . ?
C32 C31 N1 117.7(9) . . ?
C32 C31 H31A 107.9 . . ?
C32 C31 H31B 107.9 . . ?
C31 C32 H32A 110.3 . . ?
C31 C32 H32B 110.3 . . ?
C31 C32 C33 106.9(10) . . ?
H32A C32 H32B 108.6 . . ?
C33 C32 H32A 110.3 . . ?
C33 C32 H32B 110.3 . . ?
C32 C33 H33A 108.7 . . ?
C32 C33 H33B 108.7 . . ?
H33A C33 H33B 107.6 . . ?
C34 C33 C32 114.1(15) . . ?
C34 C33 H33A 108.7 . . ?
C34 C33 H33B 108.7 . . ?
C33 C34 H34A 108.9 . . ?
C33 C34 H34B 108.9 . . ?
C33 C34 C35 113.4(16) . . ?
H34A C34 H34B 107.7 . . ?
C35 C34 H34A 108.9 . . ?
C35 C34 H34B 108.9 . . ?
C34 C35 H35A 109.4 . . ?
C34 C35 H35B 109.4 . . ?
H35A C35 H35B 108.0 . . ?
C36 C35 C34 111.1(17) . . ?
C36 C35 H35A 109.4 . . ?
C36 C35 H35B 109.4 . . ?
C35 C36 H36A 109.5 . . ?
C35 C36 H36B 109.5 . . ?
C35 C36 H36C 109.5 . . ?
H36A C36 H36B 109.5 . . ?
H36A C36 H36C 109.5 . . ?
H36B C36 H36C 109.5 . . ?
N1 C37 H37A 108.0 . . ?
N1 C37 H37B 108.0 . . ?
H37A C37 H37B 107.2 . . ?
C38 C37 N1 117.3(9) . . ?
C38 C37 H37A 108.0 . . ?
C38 C37 H37B 108.0 . . ?
C37 C38 H38C 109.6 . . ?
C37 C38 H38D 109.6 . . ?
C37 C38 C39 110.1(11) . . ?
H38C C38 H38D 108.2 . . ?
C39 C38 H38C 109.6 . . ?
C39 C38 H38D 109.6 . . ?
C38 C39 H39A 108.3 . . ?
C38 C39 H39B 108.3 . . ?
C38 C39 C40 115.8(12) . . ?
H39A C39 H39B 107.4 . . ?
C40 C39 H39A 108.3 . . ?
C40 C39 H39B 108.3 . . ?
C39 C40 H40A 108.8 . . ?
C39 C40 H40B 108.8 . . ?
C39 C40 C41 113.9(14) . . ?
H40A C40 H40B 107.7 . . ?
C41 C40 H40A 108.8 . . ?
C41 C40 H40B 108.8 . . ?
C40 C41 H41A 108.1 . . ?
C40 C41 H41B 108.1 . . ?
H41A C41 H41B 107.3 . . ?
C42 C41 C40 116.6(18) . . ?
C42 C41 H41A 108.1 . . ?
C42 C41 H41B 108.1 . . ?
C41 C42 H42A 109.5 . . ?
C41 C42 H42B 109.5 . . ?
C41 C42 H42C 109.5 . . ?
H42A C42 H42B 109.5 . . ?
H42A C42 H42C 109.5 . . ?
H42B C42 H42C 109.5 . . ?
O41 C91 H91A 110.3 . . ?
O41 C91 H91B 110.3 . . ?
O41 C91 C92 106.9(11) . . ?
H91A C91 H91B 108.6 . . ?
C92 C91 H91A 110.3 . . ?
C92 C91 H91B 110.3 . . ?
C91 C92 H92A 111.3 . . ?
C91 C92 H92B 111.3 . . ?
H92A C92 H92B 109.2 . . ?
C94 C92 C91 102.5(13) . . ?
C94 C92 H92A 111.3 . . ?
C94 C92 H92B 111.3 . . ?
O41 C93 H93A 109.9 . . ?
O41 C93 H93B 109.9 . . ?
O41 C93 C94 108.9(11) . . ?
H93A C93 H93B 108.3 . . ?
C94 C93 H93A 109.9 . . ?
C94 C93 H93B 109.9 . . ?
C92 C94 H94A 111.0 . . ?
C92 C94 H94B 111.0 . . ?
C93 C94 C92 103.7(13) . . ?
C93 C94 H94A 111.0 . . ?
C93 C94 H94B 111.0 . . ?
H94A C94 H94B 109.0 . . ?
Si2 C7 H7 101.8 . . ?
C8 C7 Si2 125(4) . . ?
C8 C7 H7 101.8 . . ?
C12 C7 Si2 113(3) . . ?
C12 C7 H7 101.8 . . ?
C12 C7 C8 110(2) . . ?
C7 C8 H8A 109.0 . . ?
C7 C8 H8B 109.0 . . ?
H8A C8 H8B 107.8 . . ?
C9 C8 C7 113(2) . . ?
C9 C8 H8A 109.0 . . ?
C9 C8 H8B 109.0 . . ?
C8 C9 H9A 108.8 . . ?
C8 C9 H9B 108.8 . . ?
H9A C9 H9B 107.7 . . ?
C10 C9 C8 114(3) . . ?
C10 C9 H9A 108.8 . . ?
C10 C9 H9B 108.8 . . ?
C9 C10 H10A 109.2 . . ?
C9 C10 H10B 109.2 . . ?
C9 C10 C11 112(2) . . ?
H10A C10 H10B 107.9 . . ?
C11 C10 H10A 109.2 . . ?
C11 C10 H10B 109.2 . . ?
C10 C11 H11A 108.5 . . ?
C10 C11 H11B 108.5 . . ?
C10 C11 C12 115(2) . . ?
H11A C11 H11B 107.5 . . ?
C12 C11 H11A 108.5 . . ?
C12 C11 H11B 108.5 . . ?
C7 C12 H12A 108.9 . . ?
C7 C12 H12B 108.9 . . ?
C11 C12 C7 113(2) . . ?
C11 C12 H12A 108.9 . . ?
C11 C12 H12B 108.9 . . ?
H12A C12 H12B 107.7 . . ?
Si2 C7' H7' 107.7 . . ?
C8' C7' Si2 113.0(12) . . ?
C8' C7' H7' 107.7 . . ?
C8' C7' C12' 108.5(15) . . ?
C12' C7' Si2 112.1(12) . . ?
C12' C7' H7' 107.7 . . ?
C7' C8' H8'A 109.4 . . ?
C7' C8' H8'B 109.4 . . ?
C7' C8' C9' 111.2(15) . . ?
H8'A C8' H8'B 108.0 . . ?
C9' C8' H8'A 109.4 . . ?
C9' C8' H8'B 109.4 . . ?
C8' C9' H9'A 108.4 . . ?
C8' C9' H9'B 108.4 . . ?
H9'A C9' H9'B 107.5 . . ?
C10' C9' C8' 115.4(17) . . ?
C10' C9' H9'A 108.4 . . ?
C10' C9' H9'B 108.4 . . ?
C9' C10' H10C 108.8 . . ?
C9' C10' H10D 108.8 . . ?
C9' C10' C11' 113.7(19) . . ?
H10C C10' H10D 107.7 . . ?
C11' C10' H10C 108.8 . . ?
C11' C10' H10D 108.8 . . ?
C10' C11' H11C 109.0 . . ?
C10' C11' H11D 109.0 . . ?
C10' C11' C12' 113.0(18) . . ?
H11C C11' H11D 107.8 . . ?
C12' C11' H11C 109.0 . . ?
C12' C11' H11D 109.0 . . ?
C7' C12' C11' 112.0(15) . . ?
C7' C12' H12C 109.2 . . ?
C7' C12' H12D 109.2 . . ?
C11' C12' H12C 109.2 . . ?
C11' C12' H12D 109.2 . . ?
H12C C12' H12D 107.9 . . ?
Si2 C7" H7" 107.8 . . ?
C8" C7" Si2 114.0(15) . . ?
C8" C7" H7" 107.8 . . ?
C8" C7" C12" 108.8(18) . . ?
C12" C7" Si2 110.4(15) . . ?
C12" C7" H7" 107.8 . . ?
C7" C8" H8"A 109.7 . . ?
C7" C8" H8"B 109.7 . . ?
C7" C8" C9" 110.0(16) . . ?
H8"A C8" H8"B 108.2 . . ?
C9" C8" H8"A 109.7 . . ?
C9" C8" H8"B 109.7 . . ?
C8" C9" H9"A 109.0 . . ?
C8" C9" H9"B 109.0 . . ?
H9"A C9" H9"B 107.8 . . ?
C10" C9" C8" 113(2) . . ?
C10" C9" H9"A 109.0 . . ?
C10" C9" H9"B 109.0 . . ?
C9" C10" H10E 109.1 . . ?
C9" C10" H10F 109.1 . . ?
H10E C10" H10F 107.9 . . ?
C11" C10" C9" 112(2) . . ?
C11" C10" H10E 109.1 . . ?
C11" C10" H10F 109.1 . . ?
C10" C11" H11E 108.5 . . ?
C10" C11" H11F 108.5 . . ?
C10" C11" C12" 115.0(19) . . ?
H11E C11" H11F 107.5 . . ?
C12" C11" H11E 108.5 . . ?
C12" C11" H11F 108.5 . . ?
C7" C12" H12E 109.5 . . ?
C7" C12" H12F 109.5 . . ?
C11" C12" C7" 110.9(16) . . ?
C11" C12" H12E 109.5 . . ?
C11" C12" H12F 109.5 . . ?
H12E C12" H12F 108.0 . . ?
N2 C49 H49A 106.3 . . ?
N2 C49 H49B 106.3 . . ?
H49A C49 H49B 106.4 . . ?
C50 C49 N2 124.1(17) . . ?
C50 C49 H49A 106.3 . . ?
C50 C49 H49B 106.3 . . ?
C49 C50 H50A 108.2 . . ?
C49 C50 H50B 108.2 . . ?
H50A C50 H50B 107.3 . . ?
C51 C50 C49 116(2) . . ?
C51 C50 H50A 108.2 . . ?
C51 C50 H50B 108.2 . . ?
C50 C51 H51A 108.3 . . ?
C50 C51 H51B 108.3 . . ?
H51A C51 H51B 107.4 . . ?
C52 C51 C50 116(2) . . ?
C52 C51 H51A 108.3 . . ?
C52 C51 H51B 108.3 . . ?
C51 C52 H52A 108.9 . . ?
C51 C52 H52B 108.9 . . ?
C51 C52 C53 113(2) . . ?
H52A C52 H52B 107.7 . . ?
C53 C52 H52A 108.9 . . ?
C53 C52 H52B 108.9 . . ?
C52 C53 H53A 110.0 . . ?
C52 C53 H53B 110.0 . . ?
C52 C53 C54 109(2) . . ?
H53A C53 H53B 108.3 . . ?
C54 C53 H53A 110.0 . . ?
C54 C53 H53B 110.0 . . ?
C53 C54 H54A 109.5 . . ?
C53 C54 H54B 109.5 . . ?
C53 C54 H54C 109.5 . . ?
H54A C54 H54B 109.5 . . ?
H54A C54 H54C 109.5 . . ?
H54B C54 H54C 109.5 . . ?
N2 C55 H55A 103.8 . . ?
N2 C55 H55B 103.8 . . ?
H55A C55 H55B 105.4 . . ?
C56 C55 N2 133.6(18) . . ?
C56 C55 H55A 103.8 . . ?
C56 C55 H55B 103.8 . . ?
C55 C56 H56A 108.1 . . ?
C55 C56 H56B 108.1 . . ?
H56A C56 H56B 107.3 . . ?
C57 C56 C55 117.0(19) . . ?
C57 C56 H56A 108.1 . . ?
C57 C56 H56B 108.1 . . ?
C56 C57 H57A 107.2 . . ?
C56 C57 H57B 107.2 . . ?
H57A C57 H57B 106.9 . . ?
C58 C57 C56 120.4(18) . . ?
C58 C57 H57A 107.2 . . ?
C58 C57 H57B 107.2 . . ?
C57 C58 H58A 108.6 . . ?
C57 C58 H58B 108.6 . . ?
C57 C58 C59 114.6(19) . . ?
H58A C58 H58B 107.6 . . ?
C59 C58 H58A 108.6 . . ?
C59 C58 H58B 108.6 . . ?
C58 C59 H59A 110.0 . . ?
C58 C59 H59B 110.0 . . ?
C58 C59 C60 109(2) . . ?
H59A C59 H59B 108.3 . . ?
C60 C59 H59A 110.0 . . ?
C60 C59 H59B 110.0 . . ?
C59 C60 H60A 109.5 . . ?
C59 C60 H60B 109.5 . . ?
C59 C60 H60C 109.5 . . ?
H60A C60 H60B 109.5 . . ?
H60A C60 H60C 109.5 . . ?
H60B C60 H60C 109.5 . . ?
N2 C61 H61A 106.3 . . ?
N2 C61 H61B 106.3 . . ?
H61A C61 H61B 106.4 . . ?
C62 C61 N2 124.2(16) . . ?
C62 C61 H61A 106.3 . . ?
C62 C61 H61B 106.3 . . ?
C61 C62 H62A 107.8 . . ?
C61 C62 H62B 107.8 . . ?
H62A C62 H62B 107.1 . . ?
C63 C62 C61 118.1(18) . . ?
C63 C62 H62A 107.8 . . ?
C63 C62 H62B 107.8 . . ?
C62 C63 H63A 108.4 . . ?
C62 C63 H63B 108.4 . . ?
H63A C63 H63B 107.4 . . ?
C64 C63 C62 115.6(16) . . ?
C64 C63 H63A 108.4 . . ?
C64 C63 H63B 108.4 . . ?
C63 C64 H64A 108.8 . . ?
C63 C64 H64B 108.8 . . ?
C63 C64 C65 113.7(16) . . ?
H64A C64 H64B 107.7 . . ?
C65 C64 H64A 108.8 . . ?
C65 C64 H64B 108.8 . . ?
C64 C65 H65A 109.8 . . ?
C64 C65 H65B 109.8 . . ?
C64 C65 C66 110(2) . . ?
H65A C65 H65B 108.2 . . ?
C66 C65 H65A 109.7 . . ?
C66 C65 H65B 109.8 . . ?
C65 C66 H66A 109.5 . . ?
C65 C66 H66B 109.5 . . ?
C65 C66 H66C 109.5 . . ?
H66A C66 H66B 109.5 . . ?
H66A C66 H66C 109.5 . . ?
H66B C66 H66C 109.5 . . ?
N3 C73 H73A 105.6 . . ?
N3 C73 H73B 105.6 . . ?
H73A C73 H73B 106.1 . . ?
C74 C73 N3 126.9(14) . . ?
C74 C73 H73A 105.6 . . ?
C74 C73 H73B 105.6 . . ?
C73 C74 H74A 106.3 . . ?
C73 C74 H74B 106.3 . . ?
H74A C74 H74B 106.4 . . ?
C75 C74 C73 124(2) . . ?
C75 C74 H74A 106.3 . . ?
C75 C74 H74B 106.3 . . ?
C74 C75 H75A 108.3 . . ?
C74 C75 H75B 108.3 . . ?
H75A C75 H75B 107.4 . . ?
C76 C75 C74 116(2) . . ?
C76 C75 H75A 108.3 . . ?
C76 C75 H75B 108.3 . . ?
C75 C76 H76A 109.7 . . ?
C75 C76 H76B 109.7 . . ?
H76A C76 H76B 108.2 . . ?
C77 C76 C75 110(2) . . ?
C77 C76 H76A 109.7 . . ?
C77 C76 H76B 109.7 . . ?
C76 C77 H77A 110.1 . . ?
C76 C77 H77B 110.1 . . ?
C76 C77 C78 108(3) . . ?
H77A C77 H77B 108.4 . . ?
C78 C77 H77A 110.1 . . ?
C78 C77 H77B 110.1 . . ?
C77 C78 H78A 109.5 . . ?
C77 C78 H78B 109.5 . . ?
C77 C78 H78C 109.5 . . ?
H78A C78 H78B 109.5 . . ?
H78A C78 H78C 109.5 . . ?
H78B C78 H78C 109.5 . . ?
N3 C79 H79A 97.7 . . ?
N3 C79 H79B 97.7 . . ?
H79A C79 H79B 103.7 . . ?
C80 C79 N3 155(2) . . ?
C80 C79 H79A 97.7 . . ?
C80 C79 H79B 97.7 . . ?
C79 C80 H80A 105.4 . . ?
C79 C80 H80B 105.4 . . ?
C79 C80 C81 127(2) . . ?
H80A C80 H80B 106.0 . . ?
C81 C80 H80A 105.4 . . ?
C81 C80 H80B 105.4 . . ?
C80 C81 H81A 107.3 . . ?
C80 C81 H81B 107.3 . . ?
H81A C81 H81B 106.9 . . ?
C82 C81 C80 120(2) . . ?
C82 C81 H81A 107.3 . . ?
C82 C81 H81B 107.3 . . ?
C81 C82 H82A 110.3 . . ?
C81 C82 H82B 110.3 . . ?
H82A C82 H82B 108.5 . . ?
C83 C82 C81 107.3(17) . . ?
C83 C82 H82A 110.3 . . ?
C83 C82 H82B 110.3 . . ?
C82 C83 H83A 109.6 . . ?
C82 C83 H83B 109.6 . . ?
C82 C83 C84 110(2) . . ?
H83A C83 H83B 108.2 . . ?
C84 C83 H83A 109.6 . . ?
C84 C83 H83B 109.6 . . ?
C83 C84 H84A 109.5 . . ?
C83 C84 H84B 109.5 . . ?
C83 C84 H84C 109.5 . . ?
H84A C84 H84B 109.5 . . ?
H84A C84 H84C 109.5 . . ?
H84B C84 H84C 109.5 . . ?
N3 C85 H85A 105.6 . . ?
N3 C85 H85B 105.6 . . ?
H85A C85 H85B 106.1 . . ?
C86 C85 N3 126.8(17) . . ?
C86 C85 H85A 105.6 . . ?
C86 C85 H85B 105.6 . . ?
C85 C86 H86A 106.3 . . ?
C85 C86 H86B 106.3 . . ?
H86A C86 H86B 106.4 . . ?
C87 C86 C85 124(3) . . ?
C87 C86 H86A 106.3 . . ?
C87 C86 H86B 106.3 . . ?
C86 C87 H87A 106.2 . . ?
C86 C87 H87B 106.2 . . ?
H87A C87 H87B 106.4 . . ?
C88 C87 C86 125(3) . . ?
C88 C87 H87A 106.2 . . ?
C88 C87 H87B 106.2 . . ?
C87 C88 H88A 109.1 . . ?
C87 C88 H88B 109.1 . . ?
C87 C88 C89 113(3) . . ?
H88A C88 H88B 107.8 . . ?
C89 C88 H88A 109.1 . . ?
C89 C88 H88B 109.1 . . ?
C88 C89 H89A 109.8 . . ?
C88 C89 H89B 109.8 . . ?
C88 C89 C90 109(3) . . ?
H89A C89 H89B 108.3 . . ?
C90 C89 H89A 109.8 . . ?
C90 C89 H89B 109.8 . . ?
C89 C90 H90A 109.5 . . ?
C89 C90 H90B 109.5 . . ?
C89 C90 H90C 109.5 . . ?
H90A C90 H90B 109.5 . . ?
H90A C90 H90C 109.5 . . ?
H90B C90 H90C 109.5 . . ?
H43C O43 H43D 109.4 . . ?
H43E O43' H43F 109.5 . . ?
H43G O43" H43H 104.5 . . ?

loop_
_geom_bond_atom_site_label_1
_geom_bond_atom_site_label_2
_geom_bond_distance
_geom_bond_site_symmetry_2
_geom_bond_publ_flag
W1 O1 1.688(7) . ?
W1 O10 1.902(7) . ?
W1 O11 2.354(6) . ?
W1 O12 1.924(6) . ?
W1 O13 1.901(6) . ?
W1 O14 1.954(6) . ?
W2 O2 1.703(8) . ?
W2 O10 1.942(7) . ?
W2 O11 2.377(6) . ?
W2 O15 1.883(8) . ?
W2 O16 1.921(7) . ?
W2 O17 1.910(7) . ?
W3 O3 1.689(8) . ?
W3 O15 1.913(8) . ?
W3 O18 1.903(8) . ?
W3 O19 2.359(6) . ?
W3 O20 1.904(8) . ?
W3 O21 1.915(8) . ?
W4 O4 1.710(9) . ?
W4 O18 1.947(8) . ?
W4 O19 2.351(6) . ?
W4 O22 1.876(7) . ?
W4 O23 1.939(7) . ?
W4 O24 1.921(7) . ?
W5 O5 1.707(7) . ?
W5 O22 1.922(7) . ?
W5 O25 1.904(6) . ?
W5 O26 2.387(5) . ?
W5 O27 1.908(7) . ?
W5 O28 1.918(6) . ?
W6 O6 1.714(7) . ?
W6 O12 1.912(6) . ?
W6 O25 1.919(6) . ?
W6 O26 2.341(6) . ?
W6 O29 1.908(6) . ?
W6 O30 1.940(6) . ?
W7 O7 1.707(7) . ?
W7 O16 1.885(8) . ?
W7 O20 1.910(8) . ?
W7 O31 1.930(7) . ?
W7 O32 2.380(6) . ?
W7 O34 1.924(7) . ?
W8 O8 1.708(7) . ?
W8 O23 1.884(7) . ?
W8 O27 1.921(7) . ?
W8 O31 1.913(7) . ?
W8 O32 2.378(6) . ?
W8 O33 1.950(7) . ?
W9 O9 1.688(7) . ?
W9 O13 1.918(6) . ?
W9 O29 1.905(6) . ?
W9 O32 2.400(6) . ?
W9 O33 1.900(7) . ?
W9 O34 1.939(7) . ?
Hf1 Hf1 3.4762(8) 3_566 ?
Hf1 O35 2.003(6) . ?
Hf1 O36 2.009(7) . ?
Hf1 O37 1.979(6) . ?
Hf1 O38 2.272(7) . ?
Hf1 O39 2.118(5) . ?
Hf1 O39 2.151(5) 3_566 ?
P1 O11 1.525(6) . ?
P1 O19 1.535(6) . ?
P1 O26 1.532(6) . ?
P1 O32 1.563(6) . ?
Si1 O14 1.647(7) . ?
Si1 O17 1.631(7) . ?
Si1 O35 1.572(7) . ?
Si1 C1 1.855(10) . ?
Si2 O21 1.625(8) . ?
Si2 O24 1.640(8) . ?
Si2 O36 1.590(7) . ?
Si2 C7 1.885(15) . ?
Si2 C7' 1.883(14) . ?
Si2 C7" 1.883(14) . ?
Si3 O28 1.631(7) . ?
Si3 O30 1.641(7) . ?
Si3 O37 1.599(6) . ?
Si3 C13 1.866(10) . ?
O38 H38A 0.9603 . ?
O38 H38B 0.9593 . ?
O39 H39 0.8504 . ?
O40 H40C 0.8561 . ?
O40 H40D 0.8502 . ?
O41 C91 1.411(15) . ?
O41 C93 1.428(16) . ?
O42 C95 1.35(3) . ?
O42 C98 1.35(3) . ?
C95 H95A 0.9700 . ?
C95 H95B 0.9700 . ?
C95 C96 1.40(2) . ?
C96 H96A 0.9700 . ?
C96 H96B 0.9700 . ?
C96 C97 1.61(5) . ?
C97 H97A 0.9700 . ?
C97 H97B 0.9700 . ?
C97 C98 1.401(13) . ?
C98 H98A 0.9700 . ?
C98 H98B 0.9700 . ?
N1 C19 1.532(13) . ?
N1 C25 1.511(15) . ?
N1 C31 1.516(13) . ?
N1 C37 1.524(13) . ?
N2 C43 1.558(13) . ?
N2 C49 1.558(13) . ?
N2 C55 1.550(13) . ?
N2 C61 1.559(13) . ?
C43 H43A 0.9700 . ?
C43 H43B 0.9700 . ?
C43 C44 1.555(14) . ?
C44 H44A 0.9700 . ?
C44 H44B 0.9700 . ?
C44 C45 1.508(14) . ?
C45 H45A 0.9700 . ?
C45 H45B 0.9700 . ?
C45 C46 1.493(15) . ?
C46 H46A 0.9700 . ?
C46 H46B 0.9700 . ?
C46 C47 1.525(15) . ?
C47 H47A 0.9700 . ?
C47 H47B 0.9700 . ?
C47 C48 1.548(15) . ?
C48 H48A 0.9600 . ?
C48 H48B 0.9600 . ?
C48 H48C 0.9600 . ?
N3 C67 1.567(13) . ?
N3 C73 1.605(13) . ?
N3 C79 1.542(13) . ?
N3 C85 1.588(13) . ?
C67 H67A 0.9700 . ?
C67 H67B 0.9700 . ?
C67 C68 1.520(12) . ?
C68 H68A 0.9700 . ?
C68 H68B 0.9700 . ?
C68 C69 1.495(13) . ?
C69 H69A 0.9700 . ?
C69 H69B 0.9700 . ?
C69 C70 1.483(17) . ?
C70 H70A 0.9700 . ?
C70 H70B 0.9700 . ?
C70 C71 1.493(17) . ?
C71 H71A 0.9700 . ?
C71 H71B 0.9700 . ?
C71 C72 1.519(18) . ?
C72 H72A 0.9600 . ?
C72 H72B 0.9600 . ?
C72 H72C 0.9600 . ?
C1 H1 0.9800 . ?
C1 C2 1.520(17) . ?
C1 C6 1.548(17) . ?
C2 H2A 0.9700 . ?
C2 H2B 0.9700 . ?
C2 C3 1.507(17) . ?
C3 H3A 0.9700 . ?
C3 H3B 0.9700 . ?
C3 C4 1.49(2) . ?
C4 H4A 0.9700 . ?
C4 H4B 0.9700 . ?
C4 C5 1.48(3) . ?
C5 H5A 0.9700 . ?
C5 H5B 0.9700 . ?
C5 C6 1.53(2) . ?
C6 H6A 0.9700 . ?
C6 H6B 0.9700 . ?
C13 H13 0.9800 . ?
C13 C14 1.532(18) . ?
C13 C18 1.530(18) . ?
C14 H14A 0.9700 . ?
C14 H14B 0.9700 . ?
C14 C15 1.536(17) . ?
C15 H15A 0.9700 . ?
C15 H15B 0.9700 . ?
C15 C16 1.46(3) . ?
C16 H16A 0.9700 . ?
C16 H16B 0.9700 . ?
C16 C17 1.57(3) . ?
C17 H17A 0.9700 . ?
C17 H17B 0.9700 . ?
C17 C18 1.54(2) . ?
C18 H18A 0.9700 . ?
C18 H18B 0.9700 . ?
C19 H19A 0.9700 . ?
C19 H19B 0.9700 . ?
C19 C20 1.533(16) . ?
C20 H20A 0.9700 . ?
C20 H20B 0.9700 . ?
C20 C21 1.512(18) . ?
C21 H21A 0.9700 . ?
C21 H21B 0.9700 . ?
C21 C22 1.51(2) . ?
C22 H22A 0.9700 . ?
C22 H22B 0.9700 . ?
C22 C23 1.44(2) . ?
C23 H23A 0.9700 . ?
C23 H23B 0.9700 . ?
C23 C24 1.50(3) . ?
C24 H24A 0.9600 . ?
C24 H24B 0.9600 . ?
C24 H24C 0.9600 . ?
C25 H25A 0.9700 . ?
C25 H25B 0.9700 . ?
C25 C26 1.525(15) . ?
C26 H26A 0.9700 . ?
C26 H26B 0.9700 . ?
C26 C27 1.471(19) . ?
C27 H27A 0.9700 . ?
C27 H27B 0.9700 . ?
C27 C28 1.556(19) . ?
C28 H28A 0.9700 . ?
C28 H28B 0.9700 . ?
C28 C29 1.46(2) . ?
C29 H29A 0.9700 . ?
C29 H29B 0.9700 . ?
C29 C30 1.56(2) . ?
C30 H30A 0.9600 . ?
C30 H30B 0.9600 . ?
C30 H30C 0.9600 . ?
C31 H31A 0.9700 . ?
C31 H31B 0.9700 . ?
C31 C32 1.512(16) . ?
C32 H32A 0.9700 . ?
C32 H32B 0.9700 . ?
C32 C33 1.61(2) . ?
C33 H33A 0.9700 . ?
C33 H33B 0.9700 . ?
C33 C34 1.47(2) . ?
C34 H34A 0.9700 . ?
C34 H34B 0.9700 . ?
C34 C35 1.56(2) . ?
C35 H35A 0.9700 . ?
C35 H35B 0.9700 . ?
C35 C36 1.50(3) . ?
C36 H36A 0.9600 . ?
C36 H36B 0.9600 . ?
C36 H36C 0.9600 . ?
C37 H37A 0.9700 . ?
C37 H37B 0.9700 . ?
C37 C38 1.499(17) . ?
C38 H38C 0.9700 . ?
C38 H38D 0.9700 . ?
C38 C39 1.502(15) . ?
C39 H39A 0.9700 . ?
C39 H39B 0.9700 . ?
C39 C40 1.51(2) . ?
C40 H40A 0.9700 . ?
C40 H40B 0.9700 . ?
C40 C41 1.55(3) . ?
C41 H41A 0.9700 . ?
C41 H41B 0.9700 . ?
C41 C42 1.47(3) . ?
C42 H42A 0.9600 . ?
C42 H42B 0.9600 . ?
C42 H42C 0.9600 . ?
C91 H91A 0.9700 . ?
C91 H91B 0.9700 . ?
C91 C92 1.50(2) . ?
C92 H92A 0.9700 . ?
C92 H92B 0.9700 . ?
C92 C94 1.49(2) . ?
C93 H93A 0.9700 . ?
C93 H93B 0.9700 . ?
C93 C94 1.45(2) . ?
C94 H94A 0.9700 . ?
C94 H94B 0.9700 . ?
C7 H7 0.9800 . ?
C7 C8 1.54(2) . ?
C7 C12 1.54(2) . ?
C8 H8A 0.9700 . ?
C8 H8B 0.9700 . ?
C8 C9 1.54(2) . ?
C9 H9A 0.9700 . ?
C9 H9B 0.9700 . ?
C9 C10 1.47(2) . ?
C10 H10A 0.9700 . ?
C10 H10B 0.9700 . ?
C10 C11 1.47(2) . ?
C11 H11A 0.9700 . ?
C11 H11B 0.9700 . ?
C11 C12 1.54(2) . ?
C12 H12A 0.9700 . ?
C12 H12B 0.9700 . ?
C7' H7' 0.9800 . ?
C7' C8' 1.538(17) . ?
C7' C12' 1.540(17) . ?
C8' H8'A 0.9700 . ?
C8' H8'B 0.9700 . ?
C8' C9' 1.54(2) . ?
C9' H9'A 0.9700 . ?
C9' H9'B 0.9700 . ?
C9' C10' 1.46(2) . ?
C10' H10C 0.9700 . ?
C10' H10D 0.9700 . ?
C10' C11' 1.47(2) . ?
C11' H11C 0.9700 . ?
C11' H11D 0.9700 . ?
C11' C12' 1.54(2) . ?
C12' H12C 0.9700 . ?
C12' H12D 0.9700 . ?
C7" H7" 0.9800 . ?
C7" C8" 1.544(18) . ?
C7" C12" 1.547(19) . ?
C8" H8"A 0.9700 . ?
C8" H8"B 0.9700 . ?
C8" C9" 1.55(2) . ?
C9" H9"A 0.9700 . ?
C9" H9"B 0.9700 . ?
C9" C10" 1.47(2) . ?
C10" H10E 0.9700 . ?
C10" H10F 0.9700 . ?
C10" C11" 1.47(2) . ?
C11" H11E 0.9700 . ?
C11" H11F 0.9700 . ?
C11" C12" 1.54(2) . ?
C12" H12E 0.9700 . ?
C12" H12F 0.9700 . ?
C49 H49A 0.9700 . ?
C49 H49B 0.9700 . ?
C49 C50 1.550(14) . ?
C50 H50A 0.9700 . ?
C50 H50B 0.9700 . ?
C50 C51 1.511(14) . ?
C51 H51A 0.9700 . ?
C51 H51B 0.9700 . ?
C51 C52 1.495(15) . ?
C52 H52A 0.9700 . ?
C52 H52B 0.9700 . ?
C52 C53 1.527(15) . ?
C53 H53A 0.9700 . ?
C53 H53B 0.9700 . ?
C53 C54 1.550(15) . ?
C54 H54A 0.9600 . ?
C54 H54B 0.9600 . ?
C54 H54C 0.9600 . ?
C55 H55A 0.9700 . ?
C55 H55B 0.9700 . ?
C55 C56 1.550(14) . ?
C56 H56A 0.9700 . ?
C56 H56B 0.9700 . ?
C56 C57 1.510(14) . ?
C57 H57A 0.9700 . ?
C57 H57B 0.9700 . ?
C57 C58 1.495(15) . ?
C58 H58A 0.9700 . ?
C58 H58B 0.9700 . ?
C58 C59 1.527(15) . ?
C59 H59A 0.9700 . ?
C59 H59B 0.9700 . ?
C59 C60 1.551(15) . ?
C60 H60A 0.9600 . ?
C60 H60B 0.9600 . ?
C60 H60C 0.9600 . ?
C61 H61A 0.9700 . ?
C61 H61B 0.9700 . ?
C61 C62 1.546(14) . ?
C62 H62A 0.9700 . ?
C62 H62B 0.9700 . ?
C62 C63 1.509(14) . ?
C63 H63A 0.9700 . ?
C63 H63B 0.9700 . ?
C63 C64 1.498(15) . ?
C64 H64A 0.9700 . ?
C64 H64B 0.9700 . ?
C64 C65 1.525(15) . ?
C65 H65A 0.9700 . ?
C65 H65B 0.9700 . ?
C65 C66 1.548(15) . ?
C66 H66A 0.9600 . ?
C66 H66B 0.9600 . ?
C66 H66C 0.9600 . ?
C73 H73A 0.9700 . ?
C73 H73B 0.9700 . ?
C73 C74 1.537(15) . ?
C74 H74A 0.9700 . ?
C74 H74B 0.9700 . ?
C74 C75 1.512(16) . ?
C75 H75A 0.9700 . ?
C75 H75B 0.9700 . ?
C75 C76 1.510(17) . ?
C76 H76A 0.9700 . ?
C76 H76B 0.9700 . ?
C76 C77 1.502(18) . ?
C77 H77A 0.9700 . ?
C77 H77B 0.9700 . ?
C77 C78 1.522(18) . ?
C78 H78A 0.9600 . ?
C78 H78B 0.9600 . ?
C78 H78C 0.9600 . ?
C79 H79A 0.9700 . ?
C79 H79B 0.9700 . ?
C79 C80 1.532(14) . ?
C80 H80A 0.9700 . ?
C80 H80B 0.9700 . ?
C80 C81 1.535(11) . ?
C81 H81A 0.9700 . ?
C81 H81B 0.9700 . ?
C81 C82 1.520(17) . ?
C82 H82A 0.9700 . ?
C82 H82B 0.9700 . ?
C82 C83 1.509(17) . ?
C83 H83A 0.9700 . ?
C83 H83B 0.9700 . ?
C83 C84 1.521(17) . ?
C84 H84A 0.9600 . ?
C84 H84B 0.9600 . ?
C84 H84C 0.9600 . ?
C85 H85A 0.9700 . ?
C85 H85B 0.9700 . ?
C85 C86 1.528(16) . ?
C86 H86A 0.9700 . ?
C86 H86B 0.9700 . ?
C86 C87 1.499(16) . ?
C87 H87A 0.9700 . ?
C87 H87B 0.9700 . ?
C87 C88 1.497(17) . ?
C88 H88A 0.9700 . ?
C88 H88B 0.9700 . ?
C88 C89 1.508(18) . ?
C89 H89A 0.9700 . ?
C89 H89B 0.9700 . ?
C89 C90 1.532(18) . ?
C90 H90A 0.9600 . ?
C90 H90B 0.9600 . ?
C90 H90C 0.9600 . ?
O43 H43C 0.8504 . ?
O43 H43D 0.8500 . ?
O43' H43E 0.8500 . ?
O43' H43F 0.8501 . ?
O43" H43G 0.8499 . ?
O43" H43H 0.8501 . ?

loop_
_geom_hbond_atom_site_label_D
_geom_hbond_atom_site_label_H
_geom_hbond_atom_site_label_A
_geom_hbond_distance_DH
_geom_hbond_distance_HA
_geom_hbond_distance_DA
_geom_hbond_angle_DHA
_geom_hbond_site_symmetry_A
_geom_hbond_publ_flag
O38 H38A O40 0.96 1.76 2.705(10) 168.1 . yes
O39 H39 O41 0.85 2.01 2.827(10) 162.0 . yes
O40 H40C O30 0.86 2.12 2.908(9) 152.1 . yes
O40 H40D O14 0.85 2.04 2.890(9) 179.4 . yes

loop_
_geom_torsion_atom_site_label_1
_geom_torsion_atom_site_label_2
_geom_torsion_atom_site_label_3
_geom_torsion_atom_site_label_4
_geom_torsion
_geom_torsion_site_symmetry_1
_geom_torsion_site_symmetry_2
_geom_torsion_site_symmetry_3
_geom_torsion_site_symmetry_4
_geom_torsion_publ_flag
Si1 C1 C2 C3 -177.1(9) . . . . ?
Si1 C1 C6 C5 179.5(12) . . . . ?
Si2 C7 C8 C9 -120(5) . . . . ?
Si2 C7 C12 C11 179(4) . . . . ?
Si2 C7' C8' C9' 178.5(16) . . . . ?
Si2 C7' C12' C11' 178.6(17) . . . . ?
Si2 C7" C8" C9" -179(2) . . . . ?
Si2 C7" C12" C11" -180.0(17) . . . . ?
Si3 C13 C14 C15 179.0(11) . . . . ?
Si3 C13 C18 C17 174.5(12) . . . . ?
O2 W2 O15 W3 -127.4(8) . . . . ?
O4 W4 O22 W5 -126.6(7) . . . . ?
O7 W7 O16 W2 -131.5(8) . . . . ?
O8 W8 O23 W4 -129.0(9) . . . . ?
O9 W9 O33 W8 169.9(4) . . . . ?
O10 W2 O15 W3 47.2(13) . . . . ?
O11 W2 O15 W3 54.0(8) . . . . ?
O11 P1 O19 W3 -53.4(5) . . . . ?
O11 P1 O19 W4 177.8(4) . . . . ?
O11 P1 O26 W5 -178.4(3) . . . . ?
O11 P1 O26 W6 51.6(5) . . . . ?
O11 P1 O32 W7 58.3(5) . . . . ?
O11 P1 O32 W8 178.8(4) . . . . ?
O11 P1 O32 W9 -61.6(5) . . . . ?
O13 W9 O33 W8 -12.2(10) . . . . ?
O14 Si1 O17 W2 -22.1(7) . . . . ?
O14 Si1 C1 C2 62.6(9) . . . . ?
O14 Si1 C1 C6 -62.2(10) . . . . ?
O16 W2 O15 W3 -28.0(8) . . . . ?
O17 W2 O15 W3 132.7(8) . . . . ?
O17 Si1 O14 W1 17.3(6) . . . . ?
O17 Si1 C1 C2 178.1(8) . . . . ?
O17 Si1 C1 C6 53.4(10) . . . . ?
O18 W4 O22 W5 43.0(13) . . . . ?
O19 W4 O22 W5 54.3(7) . . . . ?
O19 P1 O11 W1 -178.5(4) . . . . ?
O19 P1 O11 W2 53.0(5) . . . . ?
O19 P1 O26 W5 -52.7(5) . . . . ?
O19 P1 O26 W6 177.3(4) . . . . ?
O19 P1 O32 W7 -61.1(5) . . . . ?
O19 P1 O32 W8 59.5(5) . . . . ?
O19 P1 O32 W9 179.0(4) . . . . ?
O20 W7 O16 W2 -28.6(8) . . . . ?
O21 Si2 O24 W4 -10.9(7) . . . . ?
O21 Si2 O36 Hf1 63.0(18) . . . . ?
O21 Si2 C7 C8 -165(4) . . . . ?
O21 Si2 C7 C12 57(4) . . . . ?
O21 Si2 C7' C8' -160.8(13) . . . . ?
O21 Si2 C7' C12' -37.8(18) . . . . ?
O21 Si2 C7" C8" -79(2) . . . . ?
O21 Si2 C7" C12" 44.1(18) . . . . ?
O23 W4 O22 W5 -27.3(7) . . . . ?
O24 W4 O22 W5 132.1(7) . . . . ?
O24 Si2 O21 W3 9.8(8) . . . . ?
O24 Si2 O36 Hf1 -56.3(18) . . . . ?
O24 Si2 C7 C8 -55(4) . . . . ?
O24 Si2 C7 C12 166(4) . . . . ?
O24 Si2 C7' C8' -44.8(16) . . . . ?
O24 Si2 C7' C12' 78.1(17) . . . . ?
O24 Si2 C7" C8" 38(2) . . . . ?
O24 Si2 C7" C12" 160.7(14) . . . . ?
O26 P1 O11 W1 -52.5(5) . . . . ?
O26 P1 O11 W2 179.0(3) . . . . ?
O26 P1 O19 W3 -179.8(4) . . . . ?
O26 P1 O19 W4 51.4(5) . . . . ?
O26 P1 O32 W7 179.1(4) . . . . ?
O26 P1 O32 W8 -60.4(5) . . . . ?
O26 P1 O32 W9 59.2(5) . . . . ?
O27 W8 O23 W4 -27.6(9) . . . . ?
O28 Si3 O30 W6 -22.2(6) . . . . ?
O28 Si3 O37 Hf1 -153(2) . . . . ?
O28 Si3 C13 C14 -154.7(9) . . . . ?
O28 Si3 C13 C18 -28.8(11) . . . . ?
O29 W9 O33 W8 -87.5(4) . . . . ?
O30 Si3 O28 W5 25.3(6) . . . . ?
O30 Si3 O37 Hf1 88(2) . . . . ?
O30 Si3 C13 C14 -37.5(10) . . . . ?
O30 Si3 C13 C18 88.4(11) . . . . ?
O31 W7 O16 W2 46.8(14) . . . . ?
O31 W8 O23 W4 130.2(9) . . . . ?
O32 W7 O16 W2 55.2(8) . . . . ?
O32 W8 O23 W4 57.5(9) . . . . ?
O32 W9 O33 W8 -2.5(3) . . . . ?
O32 P1 O11 W1 64.7(5) . . . . ?
O32 P1 O11 W2 -63.8(5) . . . . ?
O32 P1 O19 W3 63.6(5) . . . . ?
O32 P1 O19 W4 -65.2(5) . . . . ?
O32 P1 O26 W5 64.1(5) . . . . ?
O32 P1 O26 W6 -65.9(5) . . . . ?
O33 W8 O23 W4 46.1(14) . . . . ?
O34 W7 O16 W2 128.4(8) . . . . ?
O34 W9 O33 W8 69.5(4) . . . . ?
O35 Si1 O14 W1 -103.4(5) . . . . ?
O35 Si1 O17 W2 99.8(6) . . . . ?
O35 Si1 C1 C2 -60.6(9) . . . . ?
O35 Si1 C1 C6 174.6(9) . . . . ?
O36 Si2 O21 W3 -112.0(7) . . . . ?
O36 Si2 O24 W4 111.1(6) . . . . ?
O36 Si2 C7 C8 66(5) . . . . ?
O36 Si2 C7 C12 -72(4) . . . . ?
O36 Si2 C7' C8' 79.8(15) . . . . ?
O36 Si2 C7' C12' -157.3(15) . . . . ?
O36 Si2 C7" C8" 155.2(18) . . . . ?
O36 Si2 C7" C12" -82.0(17) . . . . ?
O37 Si3 O28 W5 -95.2(5) . . . . ?
O37 Si3 O30 W6 97.6(5) . . . . ?
O37 Si3 C13 C14 84.2(10) . . . . ?
O37 Si3 C13 C18 -149.9(10) . . . . ?
O41 C91 C92 C94 -29.8(16) . . . . ?
O41 C93 C94 C92 -22.6(16) . . . . ?
O42 C95 C96 C97 33(5) . . . . ?
C95 O42 C98 C97 16(5) . . . . ?
C95 C96 C97 C98 -23(4) . . . . ?
C96 C97 C98 O42 5(3) . . . . ?
C98 O42 C95 C96 -32(6) . . . . ?
N1 C19 C20 C21 -172.8(11) . . . . ?
N1 C25 C26 C27 169.8(11) . . . . ?
N1 C31 C32 C33 176.6(10) . . . . ?
N1 C37 C38 C39 -171.3(10) . . . . ?
N2 C43 C44 C45 -175(2) . . . . ?
N2 C49 C50 C51 168(3) . . . . ?
N2 C55 C56 C57 150(3) . . . . ?
N2 C61 C62 C63 171(3) . . . . ?
C43 N2 C49 C50 -16(3) . . . . ?
C43 N2 C55 C56 155(4) . . . . ?
C43 N2 C61 C62 54(4) . . . . ?
C43 C44 C45 C46 -78(4) . . . . ?
C44 C45 C46 C47 -59(4) . . . . ?
C45 C46 C47 C48 160(4) . . . . ?
N3 C67 C68 C69 145(3) . . . . ?
N3 C73 C74 C75 -151(3) . . . . ?
N3 C79 C80 C81 68(7) . . . . ?
N3 C85 C86 C87 -159(3) . . . . ?
C67 N3 C73 C74 -69(2) . . . . ?
C67 N3 C79 C80 -123(5) . . . . ?
C67 N3 C85 C86 160(3) . . . . ?
C67 C68 C69 C70 -83(4) . . . . ?
C68 C69 C70 C71 173(3) . . . . ?
C69 C70 C71 C72 -175(3) . . . . ?
C1 Si1 O14 W1 132.6(5) . . . . ?
C1 Si1 O17 W2 -136.9(6) . . . . ?
C1 C2 C3 C4 51.2(17) . . . . ?
C2 C1 C6 C5 53.0(17) . . . . ?
C2 C3 C4 C5 -51(2) . . . . ?
C3 C4 C5 C6 52(2) . . . . ?
C4 C5 C6 C1 -54(2) . . . . ?
C6 C1 C2 C3 -51.8(14) . . . . ?
C13 Si3 O28 W5 141.8(6) . . . . ?
C13 Si3 O30 W6 -139.5(5) . . . . ?
C13 Si3 O37 Hf1 -32(2) . . . . ?
C13 C14 C15 C16 -51(2) . . . . ?
C14 C13 C18 C17 -58.4(17) . . . . ?
C14 C15 C16 C17 54(2) . . . . ?
C15 C16 C17 C18 -56(2) . . . . ?
C16 C17 C18 C13 59(2) . . . . ?
C18 C13 C14 C15 51.4(16) . . . . ?
C19 N1 C25 C26 -58.5(12) . . . . ?
C19 N1 C31 C32 173.0(10) . . . . ?
C19 N1 C37 C38 57.8(13) . . . . ?
C19 C20 C21 C22 -174.4(13) . . . . ?
C20 C21 C22 C23 -179.0(17) . . . . ?
C21 C22 C23 C24 -173(2) . . . . ?
C25 N1 C19 C20 -53.9(13) . . . . ?
C25 N1 C31 C32 52.8(12) . . . . ?
C25 N1 C37 C38 179.3(11) . . . . ?
C25 C26 C27 C28 -179.5(12) . . . . ?
C26 C27 C28 C29 169.5(16) . . . . ?
C27 C28 C29 C30 -179.4(17) . . . . ?
C31 N1 C19 C20 -174.7(10) . . . . ?
C31 N1 C25 C26 58.9(12) . . . . ?
C31 N1 C37 C38 -59.1(13) . . . . ?
C31 C32 C33 C34 151.7(12) . . . . ?
C32 C33 C34 C35 -170.1(13) . . . . ?
C33 C34 C35 C36 173.2(16) . . . . ?
C37 N1 C19 C20 66.0(13) . . . . ?
C37 N1 C25 C26 179.3(9) . . . . ?
C37 N1 C31 C32 -66.5(12) . . . . ?
C37 C38 C39 C40 175.0(13) . . . . ?
C38 C39 C40 C41 63.6(18) . . . . ?
C39 C40 C41 C42 57(2) . . . . ?
C91 O41 C93 C94 4.0(16) . . . . ?
C91 C92 C94 C93 31.1(15) . . . . ?
C93 O41 C91 C92 16.4(15) . . . . ?
C7 Si2 O21 W3 113(2) . . . . ?
C7 Si2 O24 W4 -119(2) . . . . ?
C7 Si2 O36 Hf1 -171(3) . . . . ?
C7 C8 C9 C10 -61(6) . . . . ?
C8 C7 C12 C11 35(6) . . . . ?
C8 C9 C10 C11 40(7) . . . . ?
C9 C10 C11 C12 17(8) . . . . ?
C10 C11 C12 C7 -57(6) . . . . ?
C12 C7 C8 C9 19(6) . . . . ?
C7' Si2 O21 W3 130.1(9) . . . . ?
C7' Si2 O24 W4 -125.3(8) . . . . ?
C7' Si2 O36 Hf1 177.9(18) . . . . ?
C7' C8' C9' C10' -51(3) . . . . ?
C8' C7' C12' C11' -56(3) . . . . ?
C8' C9' C10' C11' 48(4) . . . . ?
C9' C10' C11' C12' -49(3) . . . . ?
C10' C11' C12' C7' 54(3) . . . . ?
C12' C7' C8' C9' 54(2) . . . . ?
C7" Si2 O21 W3 124.0(9) . . . . ?
C7" Si2 O24 W4 -134.3(11) . . . . ?
C7" Si2 O36 Hf1 -167.9(18) . . . . ?
C7" C8" C9" C10" -57(4) . . . . ?
C8" C7" C12" C11" -54(2) . . . . ?
C8" C9" C10" C11" 53(4) . . . . ?
C9" C10" C11" C12" -51(4) . . . . ?
C10" C11" C12" C7" 52(3) . . . . ?
C12" C7" C8" C9" 57(3) . . . . ?
C49 N2 C43 C44 -72(3) . . . . ?
C49 N2 C55 C56 35(4) . . . . ?
C49 N2 C61 C62 173(4) . . . . ?
C49 C50 C51 C52 148(3) . . . . ?
C50 C51 C52 C53 74(7) . . . . ?
C51 C52 C53 C54 163(7) . . . . ?
C55 N2 C43 C44 168(3) . . . . ?
C55 N2 C49 C50 104(3) . . . . ?
C55 N2 C61 C62 -67(4) . . . . ?
C55 C56 C57 C58 146(4) . . . . ?
C56 C57 C58 C59 -180(3) . . . . ?
C57 C58 C59 C60 -167(3) . . . . ?
C61 N2 C43 C44 47(3) . . . . ?
C61 N2 C49 C50 -136(3) . . . . ?
C61 N2 C55 C56 -85(4) . . . . ?
C61 C62 C63 C64 135(4) . . . . ?
C62 C63 C64 C65 114(4) . . . . ?
C63 C64 C65 C66 136(4) . . . . ?
C73 N3 C67 C68 103(4) . . . . ?
C73 N3 C79 C80 117(5) . . . . ?
C73 N3 C85 C86 -83(3) . . . . ?
C73 C74 C75 C76 176(2) . . . . ?
C74 C75 C76 C77 -142(4) . . . . ?
C75 C76 C77 C78 -155(4) . . . . ?
C79 N3 C67 C68 -18(4) . . . . ?
C79 N3 C73 C74 53(2) . . . . ?
C79 N3 C85 C86 37(3) . . . . ?
C79 C80 C81 C82 -4(7) . . . . ?
C80 C81 C82 C83 112(4) . . . . ?
C81 C82 C83 C84 84(3) . . . . ?
C85 N3 C67 C68 -141(4) . . . . ?
C85 N3 C73 C74 173(2) . . . . ?
C85 N3 C79 C80 -1(5) . . . . ?
C85 C86 C87 C88 66(6) . . . . ?
C86 C87 C88 C89 86(6) . . . . ?
C87 C88 C89 C90 165(4) . . . . ?
